data_4070340
loop_
_publ_author_name
'Johnson, Kevin R. D.'
'Hayes, Paul G.'

_publ_section_title
;
 Synthesis and Reactivity of Dialkyl Lutetium Complexes Supported by a
 Novel Bis(phosphinimine)carbazole Pincer Ligand
;
_journal_issue 21
_journal_name_full Organometallics
_journal_page_first 6352
_journal_paper_doi 10.1021/om900731x
_journal_volume 28
_journal_year 2009
_chemical_formula_sum 'C138 H134 Lu2 N6 O2 P4'
_chemical_formula_weight 2382.33
_chemical_name_systematic
; 
 ? 
;
_space_group_IT_number 14
_symmetry_cell_setting monoclinic
_symmetry_space_group_name_Hall '-P 2yn'
_symmetry_space_group_name_H-M 'P 1 21/n 1'
_atom_sites_solution_hydrogens geom
_atom_sites_solution_primary direct
_atom_sites_solution_secondary difmap
_audit_creation_method SHELXL-97
_cell_angle_alpha 90.00
_cell_angle_beta 99.5860(10)
_cell_angle_gamma 90.00
_cell_formula_units_Z 4
_cell_length_a 10.9319(9)
_cell_length_b 44.979(4)
_cell_length_c 24.495(2)
_cell_measurement_temperature 173(2)
_cell_measurement_theta_max 0
_cell_measurement_theta_min 0
_cell_volume 11876.2(17)
_computing_cell_refinement 'Bruker SMART'
_computing_data_collection 'Bruker SMART'
_computing_data_reduction 'Bruker SAINT'
_computing_molecular_graphics 'Bruker SHELXTL'
_computing_publication_material 'Bruker SHELXTL'
_computing_structure_refinement 'SHELXL-97 (Sheldrick, 1997)'
_computing_structure_solution 'SHELXS-97 (Sheldrick, 1990)'
_diffrn_ambient_temperature 173(2)
_diffrn_measured_fraction_theta_full 0.999
_diffrn_measured_fraction_theta_max 0.999
_diffrn_measurement_device_type 'CCD area detector'
_diffrn_measurement_method 'phi and omega scans'
_diffrn_radiation_monochromator graphite
_diffrn_radiation_source 'fine-focus sealed tube'
_diffrn_radiation_type MoK\a
_diffrn_radiation_wavelength 0.71073
_diffrn_reflns_av_R_equivalents 0.1110
_diffrn_reflns_av_sigmaI/netI 0.0819
_diffrn_reflns_limit_h_max 13
_diffrn_reflns_limit_h_min -13
_diffrn_reflns_limit_k_max 56
_diffrn_reflns_limit_k_min -56
_diffrn_reflns_limit_l_max 30
_diffrn_reflns_limit_l_min -30
_diffrn_reflns_number 158092
_diffrn_reflns_theta_full 26.37
_diffrn_reflns_theta_max 26.37
_diffrn_reflns_theta_min 1.69
_exptl_absorpt_coefficient_mu 1.761
_exptl_absorpt_correction_T_max 0.9409
_exptl_absorpt_correction_T_min 0.5542
_exptl_absorpt_correction_type multi-scan
_exptl_absorpt_process_details 'SADABS: (Sheldrick 2004)'
_exptl_crystal_colour yellow-green
_exptl_crystal_density_diffrn 1.332
_exptl_crystal_density_method 'not measured'
_exptl_crystal_description block
_exptl_crystal_F_000 4888
_exptl_crystal_size_max 0.38
_exptl_crystal_size_mid 0.08
_exptl_crystal_size_min 0.04
_refine_diff_density_max 2.559
_refine_diff_density_min -2.021
_refine_diff_density_rms 0.127
_refine_ls_extinction_method none
_refine_ls_goodness_of_fit_ref 1.111
_refine_ls_hydrogen_treatment constr
_refine_ls_matrix_type full
_refine_ls_number_parameters 1299
_refine_ls_number_reflns 24286
_refine_ls_number_restraints 7
_refine_ls_restrained_S_all 1.111
_refine_ls_R_factor_all 0.1173
_refine_ls_R_factor_gt 0.0790
_refine_ls_shift/su_max 0.015
_refine_ls_shift/su_mean 0.000
_refine_ls_structure_factor_coef Fsqd
_refine_ls_weighting_details 'calc w=1/[\s^2^(Fo^2^)+(0.0405P)^2^+68.4889P] where P=(Fo^2^+2Fc^2^)/3'
_refine_ls_weighting_scheme calc
_refine_ls_wR_factor_gt 0.1395
_refine_ls_wR_factor_ref 0.1528
_reflns_number_gt 17652
_reflns_number_total 24286
_reflns_threshold_expression >2sigma(I)
_cod_data_source_file om900731x_si_002.cif
_cod_data_source_block ph09021
_cod_original_cell_volume 11876.1(17)
_cod_original_sg_symbol_H-M P2(1)/n
_cod_database_code 4070340

loop_
_symmetry_equiv_pos_as_xyz
'x, y, z'
'-x+1/2, y+1/2, -z+1/2'
'-x, -y, -z'
'x-1/2, -y-1/2, z-1/2'

loop_
_atom_site_label
_atom_site_type_symbol
_atom_site_fract_x
_atom_site_fract_y
_atom_site_fract_z
_atom_site_U_iso_or_equiv
_atom_site_adp_type
_atom_site_occupancy
_atom_site_symmetry_multiplicity
_atom_site_calc_flag
_atom_site_refinement_flags
_atom_site_disorder_assembly
_atom_site_disorder_group
Lu1A Lu 0.43610(3) 0.571783(7) 0.288674(14) 0.02928(9) Uani 1 1 d . . .
Lu1 Lu 0.94664(3) 0.779417(7) 0.232244(14) 0.03019(9) Uani 1 1 d . . .
P1 P 0.94777(19) 0.83918(4) 0.15954(8) 0.0294(4) Uani 1 1 d . B .
P2 P 1.13783(18) 0.74342(4) 0.32315(8) 0.0276(4) Uani 1 1 d . B .
P1A P 0.63058(18) 0.61692(4) 0.35944(8) 0.0275(4) Uani 1 1 d . A .
P2A P 0.4420(2) 0.50676(4) 0.23480(9) 0.0319(5) Uani 1 1 d . A .
C47 C 0.9525(7) 0.78090(18) 0.3319(3) 0.0358(19) Uani 1 1 d . B .
C12 C 1.1814(7) 0.82614(16) 0.2197(3) 0.0286(17) Uani 1 1 d . . .
C26 C 0.9347(7) 0.78102(17) 0.1306(3) 0.0321(18) Uani 1 1 d . B .
C9 C 1.2486(7) 0.79226(16) 0.2812(3) 0.0315(18) Uani 1 1 d . . .
C5 C 1.4632(7) 0.80756(17) 0.3159(3) 0.0341(18) Uani 1 1 d . . .
H5 H 1.5298 0.8210 0.3147 0.041 Uiso 1 1 calc R B .
C1 C 1.1119(7) 0.84483(16) 0.1796(3) 0.0261(16) Uani 1 1 d . B .
C11 C 1.3087(7) 0.83259(16) 0.2376(3) 0.0298(17) Uani 1 1 d . B .
C6 C 1.4772(7) 0.78482(17) 0.3537(3) 0.0351(19) Uani 1 1 d . B .
C2 C 1.1751(7) 0.86763(16) 0.1563(3) 0.0333(18) Uani 1 1 d . . .
H2 H 1.1300 0.8796 0.1279 0.040 Uiso 1 1 calc R B .
C15 C 0.8698(7) 0.87296(17) 0.1329(3) 0.0351(19) Uani 1 1 d . . .
C8 C 1.2656(7) 0.76733(16) 0.3175(3) 0.0299(17) Uani 1 1 d . B .
C10 C 1.3530(7) 0.81114(16) 0.2793(3) 0.0305(17) Uani 1 1 d . B .
C4 C 1.3652(7) 0.85684(17) 0.2145(3) 0.0355(19) Uani 1 1 d . . .
H4 H 1.4495 0.8615 0.2282 0.043 Uiso 1 1 calc R B .
C48 C 1.0909(8) 0.71982(17) 0.2224(3) 0.0357(19) Uani 1 1 d . . .
C45 C 0.9211(8) 0.80127(19) 0.4229(4) 0.043(2) Uani 1 1 d . B .
H45 H 0.8747 0.8138 0.4431 0.051 Uiso 1 1 calc R . .
C3 C 1.3014(7) 0.87345(17) 0.1732(4) 0.037(2) Uani 1 1 d . B .
C42 C 1.0459(7) 0.76443(16) 0.3634(3) 0.0279(17) Uani 1 1 d . . .
C37 C 1.1409(7) 0.69623(17) 0.3971(3) 0.0345(18) Uani 1 1 d . B .
H37 H 1.0760 0.7064 0.4106 0.041 Uiso 1 1 calc R . .
C43 C 1.0827(7) 0.76680(17) 0.4204(3) 0.0328(18) Uani 1 1 d . B .
H43 H 1.1521 0.7558 0.4383 0.039 Uiso 1 1 calc R . .
C36 C 1.1976(7) 0.70922(16) 0.3566(3) 0.0291(17) Uani 1 1 d . . .
C7 C 1.3790(7) 0.76481(17) 0.3536(3) 0.0332(18) Uani 1 1 d . . .
H7 H 1.3897 0.7488 0.3791 0.040 Uiso 1 1 calc R B .
C30 C 0.8136(9) 0.88505(19) 0.3392(4) 0.045(2) Uani 1 1 d . B .
C32 C 0.7438(8) 0.85236(17) 0.2620(4) 0.037(2) Uani 1 1 d . B .
H32 H 0.6764 0.8430 0.2389 0.045 Uiso 1 1 calc R . .
C40 C 1.3265(8) 0.66592(18) 0.3566(4) 0.042(2) Uani 1 1 d . . .
H40 H 1.3886 0.6552 0.3420 0.051 Uiso 1 1 calc R B .
C27 C 0.8627(8) 0.84759(17) 0.2526(3) 0.0361(19) Uani 1 1 d . . .
C14 C 1.5934(7) 0.78103(19) 0.3953(4) 0.044(2) Uani 1 1 d . . .
H14A H 1.5751 0.7694 0.4268 0.067 Uiso 1 1 calc R B .
H14B H 1.6254 0.8006 0.4082 0.067 Uiso 1 1 calc R . .
H14C H 1.6558 0.7706 0.3780 0.067 Uiso 1 1 calc R . .
C31 C 0.7202(9) 0.87075(18) 0.3049(4) 0.046(2) Uani 1 1 d . . .
H31 H 0.6369 0.8735 0.3104 0.055 Uiso 1 1 calc R B .
C21 C 0.9290(7) 0.81036(17) 0.1082(3) 0.0304(17) Uani 1 1 d . . .
C22 C 0.9206(7) 0.81619(19) 0.0524(3) 0.039(2) Uani 1 1 d . B .
H22 H 0.9185 0.8361 0.0395 0.047 Uiso 1 1 calc R . .
C23 C 0.9152(8) 0.7930(2) 0.0156(4) 0.045(2) Uani 1 1 d . . .
H23 H 0.9085 0.7968 -0.0229 0.054 Uiso 1 1 calc R B .
C46 C 0.8902(7) 0.79943(18) 0.3659(3) 0.038(2) Uani 1 1 d . . .
H46 H 0.8232 0.8113 0.3482 0.046 Uiso 1 1 calc R B .
C53 C 1.1940(8) 0.7261(2) 0.1991(4) 0.049(2) Uani 1 1 d . B .
H53 H 1.2467 0.7421 0.2133 0.059 Uiso 1 1 calc R . .
C39 C 1.2704(8) 0.65380(18) 0.3985(4) 0.043(2) Uani 1 1 d . B .
H39 H 1.2970 0.6350 0.4137 0.052 Uiso 1 1 calc R . .
C20 C 0.7500(8) 0.86901(19) 0.1039(4) 0.045(2) Uani 1 1 d . B .
H20 H 0.7200 0.8495 0.0944 0.054 Uiso 1 1 calc R . .
C25 C 0.9313(8) 0.75874(18) 0.0907(3) 0.039(2) Uani 1 1 d . . .
H25 H 0.9374 0.7387 0.1029 0.047 Uiso 1 1 calc R B .
C28 C 0.9575(9) 0.8622(2) 0.2874(4) 0.056(3) Uani 1 1 d . B .
H28 H 1.0409 0.8595 0.2821 0.067 Uiso 1 1 calc R . .
C38 C 1.1780(8) 0.66859(18) 0.4179(4) 0.044(2) Uani 1 1 d . . .
H38 H 1.1390 0.6599 0.4459 0.052 Uiso 1 1 calc R B .
C41 C 1.2906(7) 0.69388(18) 0.3364(3) 0.0363(19) Uani 1 1 d . B .
H41 H 1.3298 0.7026 0.3085 0.044 Uiso 1 1 calc R . .
C16 C 0.9085(8) 0.90111(18) 0.1475(4) 0.044(2) Uani 1 1 d . B .
H16 H 0.9886 0.9040 0.1688 0.052 Uiso 1 1 calc R . .
C50 C 1.0453(11) 0.6808(2) 0.1540(4) 0.060(3) Uani 1 1 d . . .
H50 H 0.9919 0.6652 0.1384 0.073 Uiso 1 1 calc R B .
C51 C 1.1490(11) 0.6868(2) 0.1321(4) 0.059(3) Uani 1 1 d . B .
C18 C 0.7190(10) 0.9215(2) 0.1027(4) 0.056(3) Uani 1 1 d . B .
H18 H 0.6682 0.9382 0.0917 0.068 Uiso 1 1 calc R . .
C49 C 1.0153(9) 0.69658(19) 0.1986(4) 0.049(2) Uani 1 1 d . B .
H49 H 0.9426 0.6916 0.2131 0.059 Uiso 1 1 calc R . .
C17 C 0.8347(9) 0.9255(2) 0.1322(4) 0.052(2) Uani 1 1 d . . .
H17 H 0.8642 0.9450 0.1421 0.062 Uiso 1 1 calc R B .
C52 C 1.2221(10) 0.7097(2) 0.1556(4) 0.061(3) Uani 1 1 d . . .
H52 H 1.2953 0.7143 0.1412 0.073 Uiso 1 1 calc R B .
C44 C 1.0194(8) 0.78490(19) 0.4505(4) 0.043(2) Uani 1 1 d . . .
H44 H 1.0423 0.7863 0.4895 0.051 Uiso 1 1 calc R B .
C29 C 0.9336(10) 0.8805(2) 0.3291(4) 0.060(3) Uani 1 1 d . . .
H29 H 1.0007 0.8904 0.3516 0.072 Uiso 1 1 calc R B .
C13 C 1.3643(9) 0.8990(2) 0.1481(4) 0.060(3) Uani 1 1 d . . .
H13A H 1.4520 0.8998 0.1650 0.090 Uiso 1 1 calc R B .
H13B H 1.3239 0.9178 0.1551 0.090 Uiso 1 1 calc R . .
H13C H 1.3573 0.8960 0.1081 0.090 Uiso 1 1 calc R . .
C24 C 0.9196(8) 0.76409(19) 0.0348(4) 0.044(2) Uani 1 1 d . B .
H24 H 0.9146 0.7480 0.0095 0.053 Uiso 1 1 calc R . .
C19 C 0.6746(9) 0.8934(2) 0.0887(4) 0.057(3) Uani 1 1 d . . .
H19 H 0.5930 0.8907 0.0687 0.068 Uiso 1 1 calc R B .
N2 N 1.1448(6) 0.80077(13) 0.2451(2) 0.0285(14) Uani 1 1 d . B .
N1 N 0.8843(6) 0.82728(14) 0.2106(3) 0.0308(15) Uani 1 1 d . B .
N3 N 1.0503(6) 0.73721(13) 0.2648(3) 0.0317(15) Uani 1 1 d . B .
C12A C 0.7402(6) 0.56262(15) 0.3399(3) 0.0244(16) Uani 1 1 d . . .
C42A C 0.4381(7) 0.53196(18) 0.1774(3) 0.0356(19) Uani 1 1 d . . .
C1A C 0.7581(7) 0.59163(16) 0.3648(3) 0.0284(17) Uani 1 1 d . A .
C11A C 0.8406(7) 0.54267(16) 0.3475(3) 0.0283(17) Uani 1 1 d . A .
C4A C 0.9512(7) 0.54962(17) 0.3815(3) 0.0328(18) Uani 1 1 d . . .
H4A H 1.0170 0.5356 0.3865 0.039 Uiso 1 1 calc R A .
C24A C 0.4147(7) 0.57740(17) 0.4836(3) 0.0353(19) Uani 1 1 d . A .
H24A H 0.3689 0.5685 0.5090 0.042 Uiso 1 1 calc R . .
C26A C 0.4491(7) 0.58243(16) 0.3876(3) 0.0310(18) Uani 1 1 d . A .
C25A C 0.3900(7) 0.56991(16) 0.4290(3) 0.0310(17) Uani 1 1 d . . .
H25A H 0.3286 0.5552 0.4180 0.037 Uiso 1 1 calc R A .
C8A C 0.6018(7) 0.50025(16) 0.2608(3) 0.0311(17) Uani 1 1 d . . .
C2A C 0.8693(7) 0.59731(16) 0.3986(3) 0.0307(18) Uani 1 1 d . . .
H2A H 0.8805 0.6161 0.4162 0.037 Uiso 1 1 calc R A .
C27A C 0.5811(7) 0.62864(17) 0.2524(3) 0.0322(18) Uani 1 1 d . . .
C10A C 0.7984(7) 0.51681(16) 0.3157(3) 0.0305(17) Uani 1 1 d . . .
C48A C 0.3536(7) 0.50740(15) 0.3289(3) 0.0283(17) Uani 1 1 d . . .
C49A C 0.2337(7) 0.50034(17) 0.3353(3) 0.0361(19) Uani 1 1 d . A .
H49A H 0.1674 0.5034 0.3054 0.043 Uiso 1 1 calc R . .
C50A C 0.2091(8) 0.48872(18) 0.3851(4) 0.042(2) Uani 1 1 d . . .
H50A H 0.1257 0.4845 0.3887 0.050 Uiso 1 1 calc R A .
C9A C 0.6723(7) 0.52253(16) 0.2926(3) 0.0290(17) Uani 1 1 d . A .
C3A C 0.9669(7) 0.57674(17) 0.4083(3) 0.0345(18) Uani 1 1 d . A .
C47A C 0.4260(7) 0.56289(16) 0.1904(3) 0.0325(18) Uani 1 1 d U A .
C15A C 0.6956(7) 0.65346(16) 0.3740(3) 0.0331(18) Uani 1 1 d . . .
C32A C 0.5150(8) 0.65271(17) 0.2254(3) 0.038(2) Uani 1 1 d . A .
H32A H 0.4483 0.6612 0.2405 0.046 Uiso 1 1 calc R . .
C33A C 0.6715(11) 0.6630(2) 0.0979(4) 0.063(3) Uani 1 1 d . . .
H33A H 0.7501 0.6529 0.0925 0.075 Uiso 1 1 calc R . .
C52A C 0.4225(8) 0.48912(19) 0.4218(3) 0.041(2) Uani 1 1 d . . .
H52A H 0.4893 0.4847 0.4507 0.049 Uiso 1 1 calc R A .
C29A C 0.7080(8) 0.6287(2) 0.1807(4) 0.045(2) Uani 1 1 d . . .
H29A H 0.7769 0.6209 0.1664 0.054 Uiso 1 1 calc R A .
C31A C 0.5459(9) 0.66421(19) 0.1772(4) 0.048(2) Uani 1 1 d . . .
H31A H 0.5012 0.6808 0.1601 0.057 Uiso 1 1 calc R A .
C19A C 0.6944(8) 0.70189(18) 0.4158(4) 0.044(2) Uani 1 1 d . . .
H19A H 0.6629 0.7152 0.4402 0.053 Uiso 1 1 calc R A .
C36A C 0.3636(7) 0.47242(17) 0.2127(3) 0.0357(19) Uani 1 1 d . . .
C51A C 0.3019(8) 0.48318(17) 0.4293(3) 0.038(2) Uani 1 1 d . A .
C21A C 0.5405(7) 0.60410(16) 0.4092(3) 0.0283(17) Uani 1 1 d . . .
C16A C 0.7892(7) 0.66318(18) 0.3456(4) 0.038(2) Uani 1 1 d . A .
H16A H 0.8227 0.6499 0.3217 0.046 Uiso 1 1 calc R . .
C46A C 0.4309(8) 0.5808(2) 0.1442(4) 0.047(2) Uani 1 1 d U . .
H46A H 0.4249 0.6018 0.1486 0.056 Uiso 1 1 calc R A .
C43A C 0.4563(9) 0.5210(2) 0.1261(4) 0.053(3) Uani 1 1 d . A .
H43A H 0.4691 0.5003 0.1211 0.063 Uiso 1 1 calc R . .
C23A C 0.5057(8) 0.59783(19) 0.5021(3) 0.041(2) Uani 1 1 d . . .
H23A H 0.5228 0.6029 0.5403 0.050 Uiso 1 1 calc R A .
C54A C 0.2761(8) 0.47286(19) 0.4858(4) 0.046(2) Uani 1 1 d . . .
H54A H 0.3566 0.4668 0.5087 0.055 Uiso 1 1 calc R A .
C53A C 0.4475(7) 0.50125(17) 0.3731(3) 0.038(2) Uani 1 1 d . A .
H53A H 0.5310 0.5055 0.3696 0.045 Uiso 1 1 calc R . .
C37A C 0.3845(8) 0.44687(18) 0.2444(4) 0.045(2) Uani 1 1 d . A .
H37A H 0.4499 0.4464 0.2752 0.054 Uiso 1 1 calc R . .
C30A C 0.6411(9) 0.6520(2) 0.1533(4) 0.049(2) Uani 1 1 d . A .
C17A C 0.8329(8) 0.69214(19) 0.3523(4) 0.042(2) Uani 1 1 d . . .
H17A H 0.8950 0.6988 0.3322 0.050 Uiso 1 1 calc R A .
C5A C 0.8561(8) 0.49029(17) 0.3046(4) 0.040(2) Uani 1 1 d . A .
H5A H 0.9400 0.4867 0.3207 0.048 Uiso 1 1 calc R . .
C45A C 0.4438(10) 0.5702(2) 0.0929(4) 0.061(3) Uani 1 1 d . A .
H45A H 0.4447 0.5838 0.0634 0.073 Uiso 1 1 calc R . .
C18A C 0.7869(8) 0.71120(19) 0.3877(4) 0.046(2) Uani 1 1 d . A .
H18A H 0.8189 0.7308 0.3929 0.055 Uiso 1 1 calc R . .
C20A C 0.6469(7) 0.67325(17) 0.4086(4) 0.038(2) Uani 1 1 d . A .
H20A H 0.5815 0.6672 0.4272 0.046 Uiso 1 1 calc R . .
C13A C 1.0822(8) 0.5843(2) 0.4488(4) 0.049(2) Uani 1 1 d . . .
H13D H 1.1149 0.5663 0.4684 0.074 Uiso 1 1 calc R A .
H13E H 1.0620 0.5990 0.4754 0.074 Uiso 1 1 calc R . .
H13F H 1.1448 0.5925 0.4287 0.074 Uiso 1 1 calc R . .
C14A C 0.8539(9) 0.4404(2) 0.2572(5) 0.063(3) Uani 1 1 d . A .
H14D H 0.9421 0.4414 0.2733 0.095 Uiso 1 1 calc R . .
H14E H 0.8454 0.4379 0.2170 0.095 Uiso 1 1 calc R . .
H14F H 0.8152 0.4236 0.2730 0.095 Uiso 1 1 calc R . .
C22A C 0.5731(8) 0.61121(17) 0.4652(3) 0.0364(19) Uani 1 1 d . A .
H22A H 0.6388 0.6247 0.4777 0.044 Uiso 1 1 calc R . .
C39A C 0.2168(11) 0.4225(2) 0.1871(5) 0.078(4) Uani 1 1 d . A .
H39A H 0.1662 0.4054 0.1782 0.093 Uiso 1 1 calc R . .
C6A C 0.7903(8) 0.46915(18) 0.2699(4) 0.044(2) Uani 1 1 d . . .
C56A C 0.1903(12) 0.4469(2) 0.4810(4) 0.075(3) Uani 1 1 d . A .
H56A H 0.1107 0.4524 0.4586 0.112 Uiso 1 1 calc R . .
H56B H 0.1771 0.4408 0.5180 0.112 Uiso 1 1 calc R . .
H56C H 0.2268 0.4303 0.4632 0.112 Uiso 1 1 calc R . .
C35A C 0.6955(12) 0.6960(3) 0.0971(5) 0.087(4) Uani 1 1 d . . .
H35A H 0.7247 0.7013 0.0627 0.131 Uiso 1 1 calc R . .
H35B H 0.7589 0.7014 0.1288 0.131 Uiso 1 1 calc R . .
H35C H 0.6186 0.7068 0.0994 0.131 Uiso 1 1 calc R . .
C44A C 0.4553(12) 0.5404(2) 0.0830(4) 0.070(3) Uani 1 1 d . . .
H44A H 0.4625 0.5334 0.0471 0.085 Uiso 1 1 calc R A .
C7A C 0.6650(8) 0.47416(18) 0.2501(3) 0.040(2) Uani 1 1 d . A .
H7A H 0.6197 0.4591 0.2282 0.048 Uiso 1 1 calc R . .
C55A C 0.2226(10) 0.4984(2) 0.5152(4) 0.059(3) Uani 1 1 d . A .
H55A H 0.1397 0.5033 0.4954 0.088 Uiso 1 1 calc R . .
H55B H 0.2767 0.5158 0.5160 0.088 Uiso 1 1 calc R . .
H55C H 0.2169 0.4924 0.5532 0.088 Uiso 1 1 calc R . .
C34A C 0.5716(11) 0.6523(3) 0.0521(4) 0.075(3) Uani 1 1 d . . .
H34A H 0.5688 0.6306 0.0523 0.112 Uiso 1 1 calc R . .
H34B H 0.5898 0.6592 0.0164 0.112 Uiso 1 1 calc R . .
H34C H 0.4912 0.6602 0.0579 0.112 Uiso 1 1 calc R . .
C38A C 0.3107(9) 0.4219(2) 0.2315(4) 0.059(3) Uani 1 1 d . . .
H38A H 0.3254 0.4045 0.2535 0.070 Uiso 1 1 calc R A .
C41A C 0.2690(9) 0.4725(2) 0.1680(4) 0.062(3) Uani 1 1 d . A .
H41A H 0.2540 0.4898 0.1457 0.075 Uiso 1 1 calc R . .
C40A C 0.1954(11) 0.4476(2) 0.1553(5) 0.084(4) Uani 1 1 d . . .
H40A H 0.1299 0.4479 0.1245 0.101 Uiso 1 1 calc R A .
N2A N 0.6351(6) 0.55062(12) 0.3068(2) 0.0272(14) Uani 1 1 d . A .
N1A N 0.5410(5) 0.61602(12) 0.3004(2) 0.0263(14) Uani 1 1 d . A .
N3A N 0.3743(6) 0.52293(14) 0.2804(3) 0.0308(15) Uani 1 1 d . A .
C2C C 0.304(2) 0.8463(5) 0.4086(8) 0.144(8) Uani 1 1 d . . .
H2C H 0.2938 0.8276 0.3905 0.173 Uiso 1 1 calc R . .
C3C C 0.421(2) 0.8608(5) 0.4185(9) 0.151(8) Uani 1 1 d . . .
H3C H 0.4901 0.8523 0.4052 0.181 Uiso 1 1 calc R . .
C6C C 0.223(3) 0.8862(6) 0.4513(10) 0.181(11) Uani 1 1 d . . .
H6C H 0.1499 0.8953 0.4602 0.218 Uiso 1 1 calc R . .
C1C C 0.216(2) 0.8589(5) 0.4245(8) 0.145(7) Uani 1 1 d . . .
H1C H 0.1381 0.8492 0.4178 0.174 Uiso 1 1 calc R . .
C4C C 0.435(2) 0.8870(6) 0.4470(9) 0.174(10) Uani 1 1 d . . .
H4C H 0.5134 0.8964 0.4547 0.209 Uiso 1 1 calc R . .
C5C C 0.335(3) 0.8996(5) 0.4645(8) 0.154(8) Uani 1 1 d . . .
H5C H 0.3435 0.9175 0.4855 0.185 Uiso 1 1 calc R . .
C33 C 0.7860(11) 0.9042(2) 0.3873(4) 0.062(3) Uani 1 1 d . . .
H33 H 0.6977 0.9108 0.3781 0.075 Uiso 1 1 calc R B .
C35 C 0.7978(14) 0.8854(3) 0.4384(5) 0.092(4) Uani 1 1 d . B .
H35D H 0.7438 0.8680 0.4311 0.138 Uiso 1 1 calc R . .
H35E H 0.7731 0.8970 0.4686 0.138 Uiso 1 1 calc R . .
H35F H 0.8840 0.8789 0.4489 0.138 Uiso 1 1 calc R . .
C34 C 0.8656(16) 0.9316(3) 0.3986(6) 0.123(6) Uani 1 1 d . B .
H34D H 0.8410 0.9427 0.4294 0.184 Uiso 1 1 calc R . .
H34E H 0.8547 0.9442 0.3654 0.184 Uiso 1 1 calc R . .
H34F H 0.9529 0.9258 0.4082 0.184 Uiso 1 1 calc R . .
C28A C 0.6764(7) 0.61652(19) 0.2290(3) 0.039(2) Uani 1 1 d . A .
H28A H 0.7207 0.5998 0.2458 0.047 Uiso 1 1 calc R . .
O1A O 0.2421(16) 0.5954(5) 0.2792(8) 0.029(5) Uiso 0.42(4) 1 d P A 1
C57A C 0.147(2) 0.5860(6) 0.3096(12) 0.039(7) Uiso 0.42(4) 1 d P A 1
H57A H 0.1731 0.5890 0.3499 0.047 Uiso 0.42(4) 1 calc PR A 1
H57B H 0.1247 0.5649 0.3024 0.047 Uiso 0.42(4) 1 calc PR A 1
C58A C 0.044(3) 0.6055(8) 0.2880(13) 0.059(8) Uiso 0.42(4) 1 d P A 1
H58A H -0.0231 0.5935 0.2661 0.070 Uiso 0.42(4) 1 calc PR A 1
H58B H 0.0099 0.6143 0.3194 0.070 Uiso 0.42(4) 1 calc PR A 1
C59A C 0.070(2) 0.6245(6) 0.2605(13) 0.050(8) Uiso 0.42(4) 1 d P A 1
H59A H 0.0759 0.6435 0.2812 0.060 Uiso 0.42(4) 1 calc PR A 1
H59B H 0.0058 0.6266 0.2272 0.060 Uiso 0.42(4) 1 calc PR A 1
C60A C 0.192(2) 0.6179(6) 0.2434(11) 0.031(6) Uiso 0.42(4) 1 d P A 1
H60A H 0.1804 0.6111 0.2044 0.038 Uiso 0.42(4) 1 calc PR A 1
H60B H 0.2460 0.6356 0.2475 0.038 Uiso 0.42(4) 1 calc PR A 1
O1 O 0.7531(13) 0.7582(4) 0.2109(6) 0.018(4) Uiso 0.41(3) 1 d P B 1
C57 C 0.641(3) 0.7758(8) 0.1787(15) 0.056(10) Uiso 0.41(3) 1 d P B 1
H57E H 0.6349 0.7958 0.1950 0.067 Uiso 0.41(3) 1 calc PR B 1
H57F H 0.6486 0.7779 0.1392 0.067 Uiso 0.41(3) 1 calc PR B 1
C58 C 0.532(3) 0.7566(9) 0.1859(13) 0.070(10) Uiso 0.41(3) 1 d P B 1
H58E H 0.4585 0.7690 0.1875 0.084 Uiso 0.41(3) 1 calc PR B 1
H58F H 0.5128 0.7426 0.1544 0.084 Uiso 0.41(3) 1 calc PR B 1
C59 C 0.568(2) 0.7398(6) 0.2386(11) 0.043(7) Uiso 0.41(3) 1 d P B 1
H59E H 0.5421 0.7507 0.2700 0.051 Uiso 0.41(3) 1 calc PR B 1
H59F H 0.5290 0.7199 0.2361 0.051 Uiso 0.41(3) 1 calc PR B 1
C60 C 0.697(2) 0.7377(6) 0.2451(10) 0.038(6) Uiso 0.41(3) 1 d P B 1
H60E H 0.7194 0.7171 0.2361 0.046 Uiso 0.41(3) 1 calc PR B 1
H60F H 0.7323 0.7414 0.2844 0.046 Uiso 0.41(3) 1 calc PR B 1
C54 C 1.1801(13) 0.6707(3) 0.0821(6) 0.092(4) Uiso 0.47(3) 1 d P B 1
H54 H 1.0922 0.6639 0.0714 0.110 Uiso 0.47(3) 1 calc PR B 1
C55 C 1.220(3) 0.6420(6) 0.0911(11) 0.072(9) Uiso 0.47(3) 1 d P B 1
H55D H 1.2941 0.6417 0.1200 0.108 Uiso 0.47(3) 1 calc PR B 1
H55E H 1.2415 0.6338 0.0567 0.108 Uiso 0.47(3) 1 calc PR B 1
H55F H 1.1547 0.6300 0.1028 0.108 Uiso 0.47(3) 1 calc PR B 1
C56 C 1.175(3) 0.6851(5) 0.0351(10) 0.065(9) Uiso 0.47(3) 1 d P B 1
H56D H 1.0921 0.6933 0.0237 0.098 Uiso 0.47(3) 1 calc PR B 1
H56E H 1.1946 0.6714 0.0065 0.098 Uiso 0.47(3) 1 calc PR B 1
H56F H 1.2362 0.7013 0.0399 0.098 Uiso 0.47(3) 1 calc PR B 1
C1D C 0.8371(19) 0.5576(6) 0.1151(7) 0.145(18) Uiso 0.38(2) 1 d PG C 1
H1D H 0.7609 0.5651 0.0956 0.173 Uiso 0.38(2) 1 calc PR C 1
C2D C 0.949(2) 0.5682(4) 0.1029(7) 0.100(13) Uiso 0.38(2) 1 d PG C 1
H2D H 0.9492 0.5829 0.0750 0.120 Uiso 0.38(2) 1 calc PR C 1
C3D C 1.0604(19) 0.5573(4) 0.1314(8) 0.080(11) Uiso 0.38(2) 1 d PG C 1
H3D H 1.1369 0.5645 0.1231 0.096 Uiso 0.38(2) 1 calc PR C 1
C4D C 1.060(2) 0.5358(4) 0.1722(7) 0.079(11) Uiso 0.38(2) 1 d PG C 1
H4D H 1.1362 0.5283 0.1917 0.094 Uiso 0.38(2) 1 calc PR C 1
C5D C 0.948(2) 0.5252(4) 0.1843(8) 0.137(19) Uiso 0.38(2) 1 d PG C 1
H5D H 0.9478 0.5105 0.2122 0.165 Uiso 0.38(2) 1 calc PR C 1
C6D C 0.837(2) 0.5361(5) 0.1558(9) 0.140(18) Uiso 0.38(2) 1 d PG C 1
H6D H 0.7602 0.5289 0.1641 0.168 Uiso 0.38(2) 1 calc PR C 1
C1B C 0.798(3) 0.6884(6) 0.5769(8) 0.059(10) Uiso 0.37(4) 1 d PG D 1
H1B H 0.7310 0.6794 0.5911 0.071 Uiso 0.37(4) 1 calc PR D 1
C2B C 0.898(3) 0.6713(6) 0.5671(8) 0.25(5) Uiso 0.37(4) 1 d PG D 1
H2B H 0.8993 0.6506 0.5746 0.304 Uiso 0.37(4) 1 calc PR D 1
C3B C 0.995(2) 0.6845(7) 0.5464(9) 0.16(3) Uiso 0.37(4) 1 d PG D 1
H3B H 1.0637 0.6728 0.5397 0.197 Uiso 0.37(4) 1 calc PR D 1
C4B C 0.993(3) 0.7149(7) 0.5354(11) 0.13(2) Uiso 0.37(4) 1 d PG D 1
H4B H 1.0597 0.7239 0.5213 0.157 Uiso 0.37(4) 1 calc PR D 1
C5B C 0.893(3) 0.7320(6) 0.5452(11) 0.13(2) Uiso 0.37(4) 1 d PG D 1
H5B H 0.8914 0.7527 0.5378 0.159 Uiso 0.37(4) 1 calc PR D 1
C6B C 0.795(3) 0.7187(6) 0.5660(9) 0.16(3) Uiso 0.37(4) 1 d PG D 1
H6B H 0.7270 0.7304 0.5727 0.187 Uiso 0.37(4) 1 calc PR D 1
O1Z O 0.2367(12) 0.5886(4) 0.2699(6) 0.036(4) Uiso 0.58(4) 1 d P A 2
C57Z C 0.140(2) 0.5782(6) 0.2970(11) 0.062(7) Uiso 0.58(4) 1 d P A 2
H57C H 0.1588 0.5830 0.3370 0.074 Uiso 0.58(4) 1 calc PR A 2
H57D H 0.1325 0.5563 0.2931 0.074 Uiso 0.58(4) 1 calc PR A 2
C58Z C 0.0217(16) 0.5930(5) 0.2707(8) 0.047(5) Uiso 0.58(4) 1 d P A 2
H58C H -0.0350 0.5784 0.2494 0.056 Uiso 0.58(4) 1 calc PR A 2
H58D H -0.0207 0.6020 0.2993 0.056 Uiso 0.58(4) 1 calc PR A 2
C59Z C 0.056(2) 0.6149(6) 0.2354(12) 0.070(7) Uiso 0.58(4) 1 d P A 2
H59C H 0.0461 0.6349 0.2511 0.084 Uiso 0.58(4) 1 calc PR A 2
H59D H 0.0024 0.6137 0.1988 0.084 Uiso 0.58(4) 1 calc PR A 2
C60Z C 0.189(2) 0.6104(6) 0.2290(11) 0.065(7) Uiso 0.58(4) 1 d P A 2
H60C H 0.1951 0.6031 0.1913 0.078 Uiso 0.58(4) 1 calc PR A 2
H60D H 0.2366 0.6292 0.2355 0.078 Uiso 0.58(4) 1 calc PR A 2
O1Y O 0.7392(12) 0.7655(3) 0.2184(5) 0.036(3) Uiso 0.59(3) 1 d P B 2
C57Y C 0.6571(17) 0.7719(4) 0.1671(8) 0.034(5) Uiso 0.59(3) 1 d P B 2
H57G H 0.6551 0.7556 0.1399 0.040 Uiso 0.59(3) 1 calc PR B 2
H57H H 0.6789 0.7908 0.1502 0.040 Uiso 0.59(3) 1 calc PR B 2
C58Y C 0.5340(15) 0.7744(5) 0.1905(7) 0.049(5) Uiso 0.59(3) 1 d P B 2
H58G H 0.5304 0.7929 0.2121 0.059 Uiso 0.59(3) 1 calc PR B 2
H58H H 0.4607 0.7733 0.1608 0.059 Uiso 0.59(3) 1 calc PR B 2
C59Y C 0.5438(16) 0.7480(4) 0.2261(8) 0.040(5) Uiso 0.59(3) 1 d P B 2
H59G H 0.5285 0.7296 0.2039 0.048 Uiso 0.59(3) 1 calc PR B 2
H59H H 0.4844 0.7490 0.2525 0.048 Uiso 0.59(3) 1 calc PR B 2
C60Y C 0.6774(16) 0.7495(5) 0.2562(8) 0.050(5) Uiso 0.59(3) 1 d P B 2
H60G H 0.6830 0.7602 0.2918 0.060 Uiso 0.59(3) 1 calc PR B 2
H60H H 0.7128 0.7293 0.2632 0.060 Uiso 0.59(3) 1 calc PR B 2
C54Z C 1.1801(13) 0.6707(3) 0.0821(6) 0.092(4) Uiso 0.53(3) 1 d P B 2
H54B H 1.2677 0.6744 0.0771 0.110 Uiso 0.53(3) 1 calc PR B 2
C55Z C 1.150(3) 0.6371(5) 0.0809(9) 0.065(7) Uiso 0.53(3) 1 d P B 2
H55G H 1.0595 0.6344 0.0765 0.098 Uiso 0.53(3) 1 calc PR B 2
H55H H 1.1892 0.6279 0.1156 0.098 Uiso 0.53(3) 1 calc PR B 2
H55I H 1.1807 0.6278 0.0497 0.098 Uiso 0.53(3) 1 calc PR B 2
C56Z C 1.085(3) 0.6808(6) 0.0299(12) 0.105(11) Uiso 0.53(3) 1 d P B 2
H56G H 1.1142 0.6742 -0.0038 0.157 Uiso 0.53(3) 1 calc PR B 2
H56H H 1.0777 0.7025 0.0297 0.157 Uiso 0.53(3) 1 calc PR B 2
H56I H 1.0036 0.6719 0.0314 0.157 Uiso 0.53(3) 1 calc PR B 2
C1W C 0.8055(10) 0.5536(2) 0.1426(4) 0.078(7) Uiso 0.62(2) 1 d PG C 2
H1W H 0.7194 0.5573 0.1412 0.094 Uiso 0.62(2) 1 calc PR C 2
C2W C 0.8730(12) 0.5704(2) 0.1104(3) 0.088(7) Uiso 0.62(2) 1 d PG C 2
H2W H 0.8331 0.5856 0.0869 0.105 Uiso 0.62(2) 1 calc PR C 2
C3W C 0.9989(12) 0.5650(3) 0.1125(4) 0.124(10) Uiso 0.62(2) 1 d PG C 2
H3W H 1.0450 0.5765 0.0904 0.148 Uiso 0.62(2) 1 calc PR C 2
C4W C 1.0573(10) 0.5428(3) 0.1468(5) 0.116(9) Uiso 0.62(2) 1 d PG C 2
H4W H 1.1433 0.5391 0.1482 0.139 Uiso 0.62(2) 1 calc PR C 2
C5W C 0.9898(12) 0.5260(2) 0.1790(4) 0.099(9) Uiso 0.62(2) 1 d PG C 2
H5W H 1.0297 0.5109 0.2025 0.119 Uiso 0.62(2) 1 calc PR C 2
C6W C 0.8639(11) 0.5314(2) 0.1769(4) 0.078(7) Uiso 0.62(2) 1 d PG C 2
H6W H 0.8177 0.5200 0.1990 0.094 Uiso 0.62(2) 1 calc PR C 2
C1V C 0.7698(12) 0.6982(3) 0.5761(4) 0.092(8) Uiso 0.63(4) 1 d PR D 2
H1V H 0.7032 0.6902 0.5919 0.111 Uiso 0.63(4) 1 calc PR D 2
C2V C 0.8803(13) 0.6794(3) 0.5657(3) 0.098(9) Uiso 0.63(4) 1 d PR D 2
H2V H 0.8846 0.6590 0.5757 0.118 Uiso 0.63(4) 1 calc PR D 2
C3V C 0.9695(11) 0.6915(3) 0.5430(4) 0.083(8) Uiso 0.63(4) 1 d PR D 2
H3V H 1.0370 0.6798 0.5352 0.100 Uiso 0.63(4) 1 calc PR D 2
C4V C 0.9628(11) 0.7206(3) 0.5312(4) 0.051(5) Uiso 0.63(4) 1 d PR D 2
H4V H 1.0291 0.7297 0.5168 0.061 Uiso 0.63(4) 1 calc PR D 2
C5V C 0.8652(13) 0.7374(2) 0.5390(4) 0.061(6) Uiso 0.63(4) 1 d PR D 2
H5V H 0.8604 0.7577 0.5284 0.073 Uiso 0.63(4) 1 calc PR D 2
C6V C 0.7734(12) 0.7245(3) 0.5624(4) 0.065(6) Uiso 0.63(4) 1 d PR D 2
H6V H 0.7068 0.7369 0.5687 0.078 Uiso 0.63(4) 1 calc PR D 2

loop_
_atom_site_aniso_label
_atom_site_aniso_U_11
_atom_site_aniso_U_22
_atom_site_aniso_U_33
_atom_site_aniso_U_23
_atom_site_aniso_U_13
_atom_site_aniso_U_12
Lu1A 0.02559(17) 0.02617(17) 0.03518(19) 0.00117(15) 0.00244(13) 0.00257(14)
Lu1 0.02660(18) 0.03118(18) 0.03163(19) 0.00704(15) 0.00146(13) -0.00596(14)
P1 0.0294(11) 0.0265(10) 0.0318(11) 0.0060(8) 0.0039(9) -0.0021(8)
P2 0.0254(10) 0.0245(10) 0.0328(11) 0.0032(8) 0.0042(8) -0.0024(8)
P1A 0.0252(10) 0.0224(10) 0.0350(11) 0.0014(8) 0.0054(9) 0.0016(8)
P2A 0.0335(11) 0.0262(10) 0.0344(11) 0.0015(9) 0.0013(9) -0.0003(9)
C47 0.032(4) 0.035(4) 0.044(5) -0.001(4) 0.016(4) -0.002(4)
C12 0.031(4) 0.027(4) 0.028(4) 0.004(3) 0.004(3) -0.002(3)
C26 0.030(4) 0.027(4) 0.035(4) 0.002(3) -0.006(3) -0.002(3)
C9 0.035(5) 0.028(4) 0.030(4) -0.006(3) 0.002(4) 0.004(3)
C5 0.028(4) 0.033(4) 0.042(5) 0.000(4) 0.007(4) -0.008(3)
C1 0.024(4) 0.026(4) 0.030(4) 0.001(3) 0.008(3) -0.003(3)
C11 0.029(4) 0.027(4) 0.036(5) -0.001(3) 0.010(3) -0.006(3)
C6 0.029(4) 0.035(5) 0.039(5) -0.001(4) -0.002(4) -0.002(3)
C2 0.037(5) 0.025(4) 0.038(5) 0.001(3) 0.006(4) 0.003(3)
C15 0.038(5) 0.033(4) 0.038(5) 0.010(4) 0.015(4) 0.004(4)
C8 0.032(4) 0.026(4) 0.032(4) 0.001(3) 0.007(3) -0.004(3)
C10 0.028(4) 0.027(4) 0.036(5) 0.006(3) 0.004(3) -0.001(3)
C4 0.029(4) 0.029(4) 0.052(5) -0.009(4) 0.018(4) -0.013(3)
C48 0.042(5) 0.025(4) 0.038(5) 0.001(4) -0.001(4) 0.004(4)
C45 0.044(5) 0.038(5) 0.051(6) 0.002(4) 0.020(4) 0.002(4)
C3 0.035(5) 0.030(4) 0.048(5) 0.002(4) 0.013(4) -0.017(4)
C42 0.023(4) 0.027(4) 0.033(4) 0.002(3) 0.004(3) -0.006(3)
C37 0.032(4) 0.034(4) 0.038(5) -0.001(4) 0.007(4) -0.002(3)
C43 0.032(4) 0.032(4) 0.035(5) 0.003(4) 0.006(4) -0.002(3)
C36 0.023(4) 0.026(4) 0.038(5) 0.001(3) 0.005(3) -0.001(3)
C7 0.031(4) 0.030(4) 0.038(5) 0.006(4) 0.005(4) 0.001(3)
C30 0.061(6) 0.035(5) 0.040(5) -0.002(4) 0.013(5) -0.011(4)
C32 0.035(5) 0.031(4) 0.047(5) 0.004(4) 0.009(4) 0.000(4)
C40 0.038(5) 0.030(4) 0.059(6) -0.006(4) 0.009(4) 0.004(4)
C27 0.037(5) 0.030(4) 0.044(5) 0.006(4) 0.013(4) -0.004(4)
C14 0.032(5) 0.043(5) 0.054(6) 0.007(4) -0.005(4) -0.006(4)
C31 0.053(6) 0.036(5) 0.055(6) 0.008(4) 0.023(5) 0.009(4)
C21 0.027(4) 0.035(4) 0.029(4) 0.000(3) 0.003(3) -0.007(3)
C22 0.038(5) 0.040(5) 0.038(5) 0.010(4) 0.003(4) -0.007(4)
C23 0.055(6) 0.048(5) 0.029(5) -0.006(4) 0.002(4) 0.001(4)
C46 0.026(4) 0.042(5) 0.044(5) 0.012(4) 0.003(4) 0.000(4)
C53 0.041(5) 0.056(6) 0.054(6) -0.010(5) 0.019(5) -0.012(4)
C39 0.043(5) 0.029(4) 0.055(6) 0.007(4) 0.000(4) 0.003(4)
C20 0.040(5) 0.037(5) 0.057(6) 0.008(4) 0.003(4) -0.006(4)
C25 0.042(5) 0.032(4) 0.042(5) -0.003(4) 0.001(4) -0.002(4)
C28 0.046(6) 0.071(7) 0.052(6) -0.020(5) 0.008(5) -0.018(5)
C38 0.043(5) 0.033(5) 0.057(6) 0.009(4) 0.014(4) -0.003(4)
C41 0.030(4) 0.039(5) 0.040(5) 0.006(4) 0.005(4) -0.001(4)
C16 0.042(5) 0.038(5) 0.049(6) -0.005(4) 0.003(4) 0.006(4)
C50 0.087(8) 0.040(5) 0.052(6) -0.010(5) 0.006(6) -0.010(5)
C51 0.078(8) 0.058(6) 0.043(6) -0.009(5) 0.021(6) 0.015(6)
C18 0.063(7) 0.051(6) 0.057(6) 0.010(5) 0.015(5) 0.028(5)
C49 0.057(6) 0.042(5) 0.049(6) -0.004(4) 0.008(5) -0.009(4)
C17 0.055(6) 0.037(5) 0.061(6) -0.004(5) 0.002(5) 0.009(4)
C52 0.059(7) 0.072(7) 0.054(6) -0.005(5) 0.016(5) 0.001(6)
C44 0.047(5) 0.047(5) 0.033(5) -0.007(4) 0.006(4) -0.001(4)
C29 0.062(7) 0.069(7) 0.051(6) -0.024(5) 0.016(5) -0.025(5)
C13 0.047(6) 0.064(7) 0.069(7) 0.032(5) 0.009(5) -0.020(5)
C24 0.052(6) 0.041(5) 0.037(5) -0.015(4) 0.002(4) -0.006(4)
C19 0.038(5) 0.063(7) 0.067(7) 0.013(5) 0.001(5) 0.004(5)
N2 0.028(3) 0.026(3) 0.030(4) 0.006(3) 0.002(3) -0.006(3)
N1 0.031(4) 0.033(4) 0.028(4) 0.002(3) 0.004(3) -0.003(3)
N3 0.031(4) 0.027(3) 0.036(4) 0.004(3) 0.003(3) 0.000(3)
C12A 0.021(4) 0.025(4) 0.027(4) 0.003(3) 0.003(3) 0.007(3)
C42A 0.035(5) 0.042(5) 0.028(4) 0.008(4) 0.001(4) -0.015(4)
C1A 0.023(4) 0.030(4) 0.033(4) 0.005(3) 0.005(3) 0.005(3)
C11A 0.027(4) 0.028(4) 0.030(4) 0.003(3) 0.006(3) 0.002(3)
C4A 0.017(4) 0.035(4) 0.045(5) 0.010(4) 0.003(3) 0.010(3)
C24A 0.035(5) 0.035(5) 0.039(5) 0.007(4) 0.014(4) 0.003(4)
C26A 0.030(4) 0.025(4) 0.039(5) 0.005(3) 0.008(4) 0.014(3)
C25A 0.028(4) 0.023(4) 0.041(5) 0.004(4) 0.006(3) 0.002(3)
C8A 0.033(4) 0.026(4) 0.035(5) 0.003(3) 0.007(3) 0.008(3)
C2A 0.027(4) 0.024(4) 0.040(5) 0.001(3) 0.003(3) 0.000(3)
C27A 0.035(5) 0.032(4) 0.028(4) -0.002(3) -0.002(3) -0.005(3)
C10A 0.023(4) 0.029(4) 0.040(5) -0.002(3) 0.008(3) 0.004(3)
C48A 0.035(4) 0.020(4) 0.031(4) 0.004(3) 0.007(3) 0.001(3)
C49A 0.029(4) 0.035(4) 0.043(5) 0.011(4) -0.001(4) -0.001(3)
C50A 0.028(4) 0.042(5) 0.056(6) 0.017(4) 0.009(4) 0.004(4)
C9A 0.036(4) 0.024(4) 0.027(4) 0.007(3) 0.004(3) 0.010(3)
C3A 0.026(4) 0.037(5) 0.039(5) 0.002(4) 0.001(3) 0.001(3)
C47A 0.022(4) 0.028(4) 0.050(5) 0.015(3) 0.012(3) -0.013(3)
C15A 0.035(5) 0.023(4) 0.040(5) -0.002(3) 0.003(4) -0.001(3)
C32A 0.042(5) 0.031(4) 0.044(5) 0.007(4) 0.011(4) 0.011(4)
C33A 0.087(8) 0.062(7) 0.043(6) 0.014(5) 0.022(6) -0.010(6)
C52A 0.034(5) 0.049(5) 0.039(5) 0.016(4) 0.006(4) 0.009(4)
C29A 0.034(5) 0.053(6) 0.052(6) 0.009(5) 0.016(4) -0.003(4)
C31A 0.063(6) 0.034(5) 0.045(6) 0.012(4) 0.004(5) 0.005(4)
C19A 0.048(5) 0.028(4) 0.058(6) -0.009(4) 0.009(5) -0.008(4)
C36A 0.034(5) 0.034(4) 0.039(5) -0.004(4) 0.003(4) -0.002(4)
C51A 0.050(5) 0.028(4) 0.036(5) 0.010(4) 0.008(4) 0.008(4)
C21A 0.022(4) 0.029(4) 0.033(4) 0.008(3) 0.004(3) 0.006(3)
C16A 0.034(5) 0.033(4) 0.049(5) 0.002(4) 0.010(4) 0.000(4)
C46A 0.053(5) 0.039(5) 0.046(5) 0.004(4) -0.002(4) 0.000(4)
C43A 0.080(7) 0.037(5) 0.046(6) -0.005(4) 0.022(5) 0.002(5)
C23A 0.047(5) 0.048(5) 0.028(5) 0.001(4) 0.001(4) 0.007(4)
C54A 0.044(5) 0.041(5) 0.056(6) 0.019(4) 0.019(4) 0.009(4)
C53A 0.027(4) 0.036(5) 0.050(5) 0.010(4) 0.007(4) 0.003(3)
C37A 0.040(5) 0.036(5) 0.055(6) 0.005(4) -0.003(4) -0.008(4)
C30A 0.061(6) 0.045(5) 0.041(5) 0.010(4) 0.011(5) -0.007(5)
C17A 0.033(5) 0.042(5) 0.049(6) 0.013(4) 0.002(4) -0.009(4)
C5A 0.039(5) 0.031(4) 0.052(6) 0.004(4) 0.008(4) 0.007(4)
C45A 0.088(8) 0.051(6) 0.039(6) 0.018(5) -0.002(5) -0.024(6)
C18A 0.044(5) 0.030(5) 0.058(6) 0.001(4) -0.004(5) -0.010(4)
C20A 0.031(5) 0.034(4) 0.049(5) 0.000(4) 0.004(4) -0.002(4)
C13A 0.034(5) 0.047(5) 0.061(6) -0.009(5) -0.007(4) 0.000(4)
C14A 0.055(6) 0.043(5) 0.087(8) -0.020(5) -0.003(6) 0.019(5)
C22A 0.043(5) 0.031(4) 0.036(5) 0.001(4) 0.009(4) 0.003(4)
C39A 0.097(9) 0.042(6) 0.081(8) -0.002(6) -0.021(7) -0.033(6)
C6A 0.044(5) 0.029(4) 0.059(6) -0.011(4) 0.005(4) 0.008(4)
C56A 0.121(10) 0.057(7) 0.049(7) 0.007(5) 0.022(7) -0.020(7)
C35A 0.112(10) 0.084(9) 0.061(7) 0.029(6) 0.001(7) -0.053(8)
C44A 0.123(10) 0.069(7) 0.023(5) 0.002(5) 0.024(6) -0.018(7)
C7A 0.043(5) 0.035(5) 0.042(5) -0.003(4) 0.006(4) 0.001(4)
C55A 0.072(7) 0.049(6) 0.060(7) 0.003(5) 0.025(6) 0.003(5)
C34A 0.104(10) 0.076(8) 0.045(6) 0.009(6) 0.017(6) -0.025(7)
C38A 0.062(7) 0.032(5) 0.078(7) 0.010(5) 0.002(6) -0.009(5)
C41A 0.066(7) 0.039(5) 0.069(7) 0.010(5) -0.028(6) -0.007(5)
C40A 0.089(9) 0.051(7) 0.091(9) 0.008(6) -0.049(7) -0.023(6)
N2A 0.032(4) 0.020(3) 0.030(4) 0.005(3) 0.007(3) 0.003(3)
N1A 0.027(3) 0.019(3) 0.033(4) 0.006(3) 0.003(3) 0.000(2)
N3A 0.024(3) 0.034(4) 0.033(4) 0.000(3) 0.000(3) 0.008(3)
C2C 0.146(19) 0.149(18) 0.143(17) -0.071(14) 0.042(15) 0.005(15)
C3C 0.128(17) 0.121(16) 0.20(2) -0.045(15) 0.020(16) 0.032(13)
C6C 0.20(3) 0.16(2) 0.20(2) -0.072(18) 0.10(2) -0.06(2)
C1C 0.18(2) 0.134(17) 0.136(17) -0.019(14) 0.072(16) -0.025(16)
C4C 0.21(3) 0.16(2) 0.139(19) -0.039(16) -0.016(17) 0.052(19)
C5C 0.22(3) 0.126(18) 0.116(16) -0.028(13) 0.031(18) 0.022(19)
C33 0.092(8) 0.046(6) 0.053(6) -0.005(5) 0.026(6) 0.010(6)
C35 0.142(13) 0.082(9) 0.062(8) 0.006(7) 0.044(8) 0.017(8)
C34 0.212(18) 0.071(9) 0.098(11) -0.041(8) 0.061(12) -0.049(10)
C28A 0.033(5) 0.046(5) 0.037(5) 0.001(4) 0.002(4) 0.006(4)

loop_
_atom_type_symbol
_atom_type_description
_atom_type_scat_dispersion_real
_atom_type_scat_dispersion_imag
_atom_type_scat_source
C C 0.0033 0.0016 'International Tables Vol C Tables 4.2.6.8 and 6.1.1.4'
H H 0.0000 0.0000 'International Tables Vol C Tables 4.2.6.8 and 6.1.1.4'
N N 0.0061 0.0033 'International Tables Vol C Tables 4.2.6.8 and 6.1.1.4'
P P 0.1023 0.0942 'International Tables Vol C Tables 4.2.6.8 and 6.1.1.4'
Lu Lu -0.4720 5.8584 'International Tables Vol C Tables 4.2.6.8 and 6.1.1.4'
O O 0.0106 0.0060 'International Tables Vol C Tables 4.2.6.8 and 6.1.1.4'

loop_
_geom_angle_atom_site_label_1
_geom_angle_atom_site_label_2
_geom_angle_atom_site_label_3
_geom_angle
O1Z Lu1A N1A 100.3(4)
O1Z Lu1A N3A 92.4(4)
N1A Lu1A N3A 167.3(2)
O1Z Lu1A O1A 9.2(6)
N1A Lu1A O1A 92.6(5)
N3A Lu1A O1A 100.1(5)
O1Z Lu1A N2A 175.5(4)
N1A Lu1A N2A 84.2(2)
N3A Lu1A N2A 83.0(2)
O1A Lu1A N2A 174.2(6)
O1Z Lu1A C47A 88.3(4)
N1A Lu1A C47A 102.0(2)
N3A Lu1A C47A 77.9(2)
O1A Lu1A C47A 94.9(5)
N2A Lu1A C47A 90.5(2)
O1Z Lu1A C26A 91.7(4)
N1A Lu1A C26A 76.1(2)
N3A Lu1A C26A 104.0(2)
O1A Lu1A C26A 85.0(5)
N2A Lu1A C26A 89.6(2)
C47A Lu1A C26A 178.1(2)
O1Z Lu1A P2A 107.7(4)
N1A Lu1A P2A 142.97(16)
N3A Lu1A P2A 28.24(16)
O1A Lu1A P2A 116.7(6)
N2A Lu1A P2A 68.13(15)
C47A Lu1A P2A 56.15(17)
C26A Lu1A P2A 125.59(17)
O1Z Lu1A P1A 114.9(4)
N1A Lu1A P1A 27.74(15)
N3A Lu1A P1A 143.77(15)
O1A Lu1A P1A 105.8(6)
N2A Lu1A P1A 69.31(15)
C47A Lu1A P1A 123.64(16)
C26A Lu1A P1A 54.66(19)
P2A Lu1A P1A 137.43(5)
N3 Lu1 N1 166.3(2)
N3 Lu1 O1 96.7(4)
N1 Lu1 O1 96.4(5)
N3 Lu1 O1Y 104.0(4)
N1 Lu1 O1Y 88.5(4)
O1 Lu1 O1Y 10.4(5)
N3 Lu1 N2 84.3(2)
N1 Lu1 N2 83.0(2)
O1 Lu1 N2 174.6(4)
O1Y Lu1 N2 171.4(4)
N3 Lu1 C47 75.2(2)
N1 Lu1 C47 99.4(2)
O1 Lu1 C47 96.2(4)
O1Y Lu1 C47 90.9(4)
N2 Lu1 C47 89.1(2)
N3 Lu1 C26 108.4(2)
N1 Lu1 C26 77.1(2)
O1 Lu1 C26 83.8(4)
O1Y Lu1 C26 88.5(4)
N2 Lu1 C26 90.9(2)
C47 Lu1 C26 176.4(3)
N3 Lu1 P2 27.79(16)
N1 Lu1 P2 139.85(16)
O1 Lu1 P2 114.4(4)
O1Y Lu1 P2 118.1(3)
N2 Lu1 P2 68.56(15)
C47 Lu1 P2 54.20(19)
C26 Lu1 P2 129.01(18)
N3 Lu1 P1 146.89(17)
N1 Lu1 P1 28.17(16)
O1 Lu1 P1 108.0(4)
O1Y Lu1 P1 103.7(3)
N2 Lu1 P1 69.15(15)
C47 Lu1 P1 121.96(19)
C26 Lu1 P1 54.84(18)
P2 Lu1 P1 137.56(5)
N1 P1 C21 106.8(3)
N1 P1 C1 111.8(3)
C21 P1 C1 106.6(3)
N1 P1 C15 108.6(3)
C21 P1 C15 111.2(4)
C1 P1 C15 111.6(4)
N1 P1 Lu1 42.0(2)
C21 P1 Lu1 77.0(2)
C1 P1 Lu1 93.6(2)
C15 P1 Lu1 148.6(3)
N3 P2 C8 113.2(3)
N3 P2 C42 106.0(3)
C8 P2 C42 104.1(3)
N3 P2 C36 111.8(3)
C8 P2 C36 108.5(4)
C42 P2 C36 113.1(4)
N3 P2 Lu1 41.5(2)
C8 P2 Lu1 94.0(3)
C42 P2 Lu1 75.9(2)
C36 P2 Lu1 151.9(3)
N1A P1A C21A 106.4(3)
N1A P1A C1A 113.7(3)
C21A P1A C1A 104.8(3)
N1A P1A C15A 111.2(3)
C21A P1A C15A 113.8(4)
C1A P1A C15A 106.8(4)
N1A P1A Lu1A 41.6(2)
C21A P1A Lu1A 77.0(3)
C1A P1A Lu1A 94.3(3)
C15A P1A Lu1A 151.9(3)
N3A P2A C8A 111.3(3)
N3A P2A C42A 107.6(4)
C8A P2A C42A 106.1(4)
N3A P2A C36A 110.1(4)
C8A P2A C36A 110.8(4)
C42A P2A C36A 110.9(4)
N3A P2A Lu1A 42.4(2)
C8A P2A Lu1A 95.1(3)
C42A P2A Lu1A 75.4(3)
C36A P2A Lu1A 149.4(3)
C42 C47 C46 111.4(7)
C42 C47 Lu1 116.0(5)
C46 C47 Lu1 131.8(6)
N2 C12 C1 129.6(7)
N2 C12 C11 111.8(6)
C1 C12 C11 118.6(6)
C25 C26 C21 113.6(7)
C25 C26 Lu1 132.4(6)
C21 C26 Lu1 114.0(5)
N2 C9 C8 129.1(7)
N2 C9 C10 113.1(7)
C8 C9 C10 117.7(7)
C6 C5 C10 120.7(7)
C6 C5 H5 119.6
C10 C5 H5 119.6
C2 C1 C12 118.1(7)
C2 C1 P1 121.8(6)
C12 C1 P1 120.1(5)
C12 C11 C4 120.3(7)
C12 C11 C10 106.3(6)
C4 C11 C10 133.3(7)
C5 C6 C7 118.5(7)
C5 C6 C14 122.0(7)
C7 C6 C14 119.4(7)
C3 C2 C1 122.8(7)
C3 C2 H2 118.6
C1 C2 H2 118.6
C16 C15 C20 118.5(8)
C16 C15 P1 125.3(7)
C20 C15 P1 115.0(6)
C7 C8 C9 117.9(7)
C7 C8 P2 121.5(6)
C9 C8 P2 120.0(6)
C5 C10 C11 134.0(7)
C5 C10 C9 121.5(7)
C11 C10 C9 104.2(6)
C3 C4 C11 121.2(7)
C3 C4 H4 119.4
C11 C4 H4 119.4
C53 C48 C49 116.7(8)
C53 C48 N3 124.4(7)
C49 C48 N3 118.6(8)
C46 C45 C44 120.0(8)
C46 C45 H45 120.0
C44 C45 H45 120.0
C4 C3 C2 118.6(7)
C4 C3 C13 120.5(7)
C2 C3 C13 120.8(8)
C47 C42 C43 125.5(7)
C47 C42 P2 113.8(6)
C43 C42 P2 119.8(6)
C38 C37 C36 120.5(8)
C38 C37 H37 119.8
C36 C37 H37 119.8
C44 C43 C42 120.0(8)
C44 C43 H43 120.0
C42 C43 H43 120.0
C37 C36 C41 119.2(7)
C37 C36 P2 120.8(6)
C41 C36 P2 119.4(6)
C6 C7 C8 123.1(7)
C6 C7 H7 118.4
C8 C7 H7 118.4
C31 C30 C29 116.8(8)
C31 C30 C33 121.0(9)
C29 C30 C33 122.2(9)
C27 C32 C31 121.2(8)
C27 C32 H32 119.4
C31 C32 H32 119.4
C41 C40 C39 119.0(8)
C41 C40 H40 120.5
C39 C40 H40 120.5
C32 C27 C28 116.8(8)
C32 C27 N1 119.8(7)
C28 C27 N1 123.3(8)
C6 C14 H14A 109.5
C6 C14 H14B 109.5
H14A C14 H14B 109.5
C6 C14 H14C 109.5
H14A C14 H14C 109.5
H14B C14 H14C 109.5
C30 C31 C32 121.9(9)
C30 C31 H31 119.0
C32 C31 H31 119.0
C22 C21 C26 123.3(7)
C22 C21 P1 122.6(6)
C26 C21 P1 113.9(6)
C23 C22 C21 119.6(8)
C23 C22 H22 120.2
C21 C22 H22 120.2
C22 C23 C24 119.7(8)
C22 C23 H23 120.1
C24 C23 H23 120.1
C45 C46 C47 124.4(8)
C45 C46 H46 117.8
C47 C46 H46 117.8
C52 C53 C48 121.1(9)
C52 C53 H53 119.4
C48 C53 H53 119.4
C38 C39 C40 120.7(8)
C38 C39 H39 119.6
C40 C39 H39 119.6
C19 C20 C15 120.2(8)
C19 C20 H20 119.9
C15 C20 H20 119.9
C24 C25 C26 124.0(8)
C24 C25 H25 118.0
C26 C25 H25 118.0
C29 C28 C27 121.7(9)
C29 C28 H28 119.1
C27 C28 H28 119.1
C39 C38 C37 120.1(8)
C39 C38 H38 120.0
C37 C38 H38 120.0
C40 C41 C36 120.4(8)
C40 C41 H41 119.8
C36 C41 H41 119.8
C15 C16 C17 121.8(9)
C15 C16 H16 119.1
C17 C16 H16 119.1
C51 C50 C49 122.0(9)
C51 C50 H50 119.0
C49 C50 H50 119.0
C50 C51 C52 116.9(9)
C50 C51 C54 122.5(11)
C52 C51 C54 120.5(11)
C17 C18 C19 121.0(9)
C17 C18 H18 119.5
C19 C18 H18 119.5
C50 C49 C48 120.7(9)
C50 C49 H49 119.7
C48 C49 H49 119.7
C18 C17 C16 119.2(9)
C18 C17 H17 120.4
C16 C17 H17 120.4
C51 C52 C53 122.7(10)
C51 C52 H52 118.7
C53 C52 H52 118.7
C43 C44 C45 118.5(8)
C43 C44 H44 120.7
C45 C44 H44 120.7
C28 C29 C30 121.6(9)
C28 C29 H29 119.2
C30 C29 H29 119.2
C3 C13 H13A 109.5
C3 C13 H13B 109.5
H13A C13 H13B 109.5
C3 C13 H13C 109.5
H13A C13 H13C 109.5
H13B C13 H13C 109.5
C25 C24 C23 119.8(8)
C25 C24 H24 120.1
C23 C24 H24 120.1
C18 C19 C20 119.3(9)
C18 C19 H19 120.3
C20 C19 H19 120.3
C9 N2 C12 104.4(6)
C9 N2 Lu1 128.3(5)
C12 N2 Lu1 127.3(5)
C27 N1 P1 119.3(5)
C27 N1 Lu1 120.9(5)
P1 N1 Lu1 109.9(3)
C48 N3 P2 122.1(5)
C48 N3 Lu1 113.4(5)
P2 N3 Lu1 110.7(3)
N2A C12A C11A 112.2(6)
N2A C12A C1A 129.5(6)
C11A C12A C1A 118.3(7)
C43A C42A C47A 125.1(7)
C43A C42A P2A 119.5(7)
C47A C42A P2A 115.2(6)
C2A C1A C12A 117.9(6)
C2A C1A P1A 121.7(6)
C12A C1A P1A 119.7(5)
C4A C11A C12A 121.3(7)
C4A C11A C10A 132.8(7)
C12A C11A C10A 105.9(6)
C3A C4A C11A 120.8(7)
C3A C4A H4A 119.6
C11A C4A H4A 119.6
C25A C24A C23A 120.2(8)
C25A C24A H24A 119.9
C23A C24A H24A 119.9
C25A C26A C21A 112.4(7)
C25A C26A Lu1A 132.6(6)
C21A C26A Lu1A 114.9(5)
C24A C25A C26A 124.7(7)
C24A C25A H25A 117.7
C26A C25A H25A 117.7
C7A C8A C9A 116.9(7)
C7A C8A P2A 123.6(6)
C9A C8A P2A 119.5(5)
C1A C2A C3A 123.4(7)
C1A C2A H2A 118.3
C3A C2A H2A 118.3
C28A C27A C32A 118.3(7)
C28A C27A N1A 122.4(7)
C32A C27A N1A 119.0(7)
C5A C10A C9A 121.1(7)
C5A C10A C11A 133.1(7)
C9A C10A C11A 105.8(6)
C49A C48A C53A 117.2(7)
C49A C48A N3A 119.4(7)
C53A C48A N3A 123.1(7)
C48A C49A C50A 120.6(7)
C48A C49A H49A 119.7
C50A C49A H49A 119.7
C51A C50A C49A 122.2(8)
C51A C50A H50A 118.9
C49A C50A H50A 118.9
N2A C9A C8A 128.8(7)
N2A C9A C10A 111.7(7)
C8A C9A C10A 119.5(6)
C4A C3A C2A 118.0(7)
C4A C3A C13A 122.4(7)
C2A C3A C13A 119.6(7)
C46A C47A C42A 111.2(7)
C46A C47A Lu1A 134.9(6)
C42A C47A Lu1A 112.9(5)
C20A C15A C16A 119.2(7)
C20A C15A P1A 121.6(6)
C16A C15A P1A 118.9(6)
C31A C32A C27A 120.7(8)
C31A C32A H32A 119.7
C27A C32A H32A 119.7
C35A C33A C34A 114.2(9)
C35A C33A C30A 113.2(9)
C34A C33A C30A 108.5(8)
C35A C33A H33A 106.8
C34A C33A H33A 106.8
C30A C33A H33A 106.8
C53A C52A C51A 121.4(8)
C53A C52A H52A 119.3
C51A C52A H52A 119.3
C30A C29A C28A 121.5(8)
C30A C29A H29A 119.3
C28A C29A H29A 119.3
C32A C31A C30A 121.3(8)
C32A C31A H31A 119.3
C30A C31A H31A 119.3
C18A C19A C20A 120.6(8)
C18A C19A H19A 119.7
C20A C19A H19A 119.7
C41A C36A C37A 118.8(8)
C41A C36A P2A 119.5(7)
C37A C36A P2A 121.1(6)
C50A C51A C52A 116.8(8)
C50A C51A C54A 123.0(8)
C52A C51A C54A 120.1(8)
C22A C21A C26A 124.6(7)
C22A C21A P1A 121.1(6)
C26A C21A P1A 113.4(6)
C17A C16A C15A 120.0(8)
C17A C16A H16A 120.0
C15A C16A H16A 120.0
C45A C46A C47A 124.2(9)
C45A C46A H46A 117.9
C47A C46A H46A 117.9
C44A C43A C42A 119.0(9)
C44A C43A H43A 120.5
C42A C43A H43A 120.5
C24A C23A C22A 120.4(8)
C24A C23A H23A 119.8
C22A C23A H23A 119.8
C56A C54A C55A 110.0(8)
C56A C54A C51A 112.0(8)
C55A C54A C51A 110.0(7)
C56A C54A H54A 108.2
C55A C54A H54A 108.2
C51A C54A H54A 108.2
C52A C53A C48A 121.7(8)
C52A C53A H53A 119.2
C48A C53A H53A 119.2
C36A C37A C38A 120.6(8)
C36A C37A H37A 119.7
C38A C37A H37A 119.7
C29A C30A C31A 117.8(8)
C29A C30A C33A 120.0(9)
C31A C30A C33A 122.3(9)
C18A C17A C16A 120.3(8)
C18A C17A H17A 119.8
C16A C17A H17A 119.8
C6A C5A C10A 119.8(8)
C6A C5A H5A 120.1
C10A C5A H5A 120.1
C44A C45A C46A 122.0(8)
C44A C45A H45A 119.0
C46A C45A H45A 119.0
C17A C18A C19A 120.1(8)
C17A C18A H18A 119.9
C19A C18A H18A 119.9
C19A C20A C15A 119.7(8)
C19A C20A H20A 120.1
C15A C20A H20A 120.1
C3A C13A H13D 109.5
C3A C13A H13E 109.5
H13D C13A H13E 109.5
C3A C13A H13F 109.5
H13D C13A H13F 109.5
H13E C13A H13F 109.5
C6A C14A H14D 109.5
C6A C14A H14E 109.5
H14D C14A H14E 109.5
C6A C14A H14F 109.5
H14D C14A H14F 109.5
H14E C14A H14F 109.5
C23A C22A C21A 117.5(8)
C23A C22A H22A 121.2
C21A C22A H22A 121.2
C38A C39A C40A 120.3(9)
C38A C39A H39A 119.9
C40A C39A H39A 119.9
C5A C6A C7A 118.7(7)
C5A C6A C14A 119.8(8)
C7A C6A C14A 121.4(8)
C54A C56A H56A 109.5
C54A C56A H56B 109.5
H56A C56A H56B 109.5
C54A C56A H56C 109.5
H56A C56A H56C 109.5
H56B C56A H56C 109.5
C33A C35A H35A 109.5
C33A C35A H35B 109.5
H35A C35A H35B 109.5
C33A C35A H35C 109.5
H35A C35A H35C 109.5
H35B C35A H35C 109.5
C43A C44A C45A 118.4(9)
C43A C44A H44A 120.8
C45A C44A H44A 120.8
C6A C7A C8A 123.7(8)
C6A C7A H7A 118.2
C8A C7A H7A 118.2
C54A C55A H55A 109.5
C54A C55A H55B 109.5
H55A C55A H55B 109.5
C54A C55A H55C 109.5
H55A C55A H55C 109.5
H55B C55A H55C 109.5
C33A C34A H34A 109.5
C33A C34A H34B 109.5
H34A C34A H34B 109.5
C33A C34A H34C 109.5
H34A C34A H34C 109.5
H34B C34A H34C 109.5
C39A C38A C37A 119.7(9)
C39A C38A H38A 120.2
C37A C38A H38A 120.2
C36A C41A C40A 120.5(9)
C36A C41A H41A 119.7
C40A C41A H41A 119.7
C39A C40A C41A 120.1(10)
C39A C40A H40A 119.9
C41A C40A H40A 119.9
C9A N2A C12A 104.5(6)
C9A N2A Lu1A 128.4(5)
C12A N2A Lu1A 126.8(4)
C27A N1A P1A 120.2(5)
C27A N1A Lu1A 117.0(4)
P1A N1A Lu1A 110.7(3)
C48A N3A P2A 120.7(5)
C48A N3A Lu1A 118.6(5)
P2A N3A Lu1A 109.3(3)
C1C C2C C3C 117(2)
C1C C2C H2C 121.3
C3C C2C H2C 121.3
C4C C3C C2C 120(2)
C4C C3C H3C 120.0
C2C C3C H3C 120.0
C5C C6C C1C 119(2)
C5C C6C H6C 120.7
C1C C6C H6C 120.7
C2C C1C C6C 125(2)
C2C C1C H1C 117.3
C6C C1C H1C 117.3
C5C C4C C3C 120(3)
C5C C4C H4C 120.1
C3C C4C H4C 120.1
C6C C5C C4C 119(2)
C6C C5C H5C 120.7
C4C C5C H5C 120.7
C35 C33 C34 110.0(11)
C35 C33 C30 109.0(8)
C34 C33 C30 114.8(9)
C35 C33 H33 107.6
C34 C33 H33 107.6
C30 C33 H33 107.6
C33 C35 H35D 109.5
C33 C35 H35E 109.5
H35D C35 H35E 109.5
C33 C35 H35F 109.5
H35D C35 H35F 109.5
H35E C35 H35F 109.5
C33 C34 H34D 109.5
C33 C34 H34E 109.5
H34D C34 H34E 109.5
C33 C34 H34F 109.5
H34D C34 H34F 109.5
H34E C34 H34F 109.5
C27A C28A C29A 120.3(8)
C27A C28A H28A 119.8
C29A C28A H28A 119.8
C60A O1A C57A 107.2(18)
C60A O1A Lu1A 130.3(14)
C57A O1A Lu1A 122.4(14)
O1A C57A C58A 103(2)
O1A C57A H57A 111.2
C58A C57A H57A 111.2
O1A C57A H57B 111.2
C58A C57A H57B 111.2
H57A C57A H57B 109.1
C59A C58A C57A 114(3)
C59A C58A H58A 108.9
C57A C58A H58A 108.9
C59A C58A H58B 108.9
C57A C58A H58B 108.9
H58A C58A H58B 107.7
C58A C59A C60A 110(2)
C58A C59A H59A 109.7
C60A C59A H59A 109.7
C58A C59A H59B 109.7
C60A C59A H59B 109.7
H59A C59A H59B 108.2
O1A C60A C59A 104.2(19)
O1A C60A H60A 110.9
C59A C60A H60A 110.9
O1A C60A H60B 110.9
C59A C60A H60B 110.9
H60A C60A H60B 108.9
C60 O1 C57 104.2(17)
C60 O1 Lu1 126.5(12)
C57 O1 Lu1 121.1(15)
C58 C57 O1 103(2)
C58 C57 H57E 111.3
O1 C57 H57E 111.3
C58 C57 H57F 111.3
O1 C57 H57F 111.3
H57E C57 H57F 109.2
C59 C58 C57 107(2)
C59 C58 H58E 110.3
C57 C58 H58E 110.3
C59 C58 H58F 110.3
C57 C58 H58F 110.3
H58E C58 H58F 108.5
C60 C59 C58 104(2)
C60 C59 H59E 110.9
C58 C59 H59E 110.9
C60 C59 H59F 110.9
C58 C59 H59F 110.9
H59E C59 H59F 109.0
C59 C60 O1 114(2)
C59 C60 H60E 108.7
O1 C60 H60E 108.7
C59 C60 H60F 108.7
O1 C60 H60F 108.7
H60E C60 H60F 107.6
C56 C54 C55 124.6(19)
C56 C54 C51 119.5(15)
C55 C54 C51 115.7(15)
C56 C54 H54 91.4
C55 C54 H54 91.4
C51 C54 H54 91.4
C2D C1D C6D 120.0
C2D C1D H1D 120.0
C6D C1D H1D 120.0
C1D C2D C3D 120.0
C1D C2D H2D 120.0
C3D C2D H2D 120.0
C4D C3D C2D 120.0
C4D C3D H3D 120.0
C2D C3D H3D 120.0
C3D C4D C5D 120.0
C3D C4D H4D 120.0
C5D C4D H4D 120.0
C6D C5D C4D 120.0
C6D C5D H5D 120.0
C4D C5D H5D 120.0
C5D C6D C1D 120.0
C5D C6D H6D 120.0
C1D C6D H6D 120.0
C2B C1B C6B 120.0
C2B C1B H1B 120.0
C6B C1B H1B 120.0
C3B C2B C1B 120.0
C3B C2B H2B 120.0
C1B C2B H2B 120.0
C2B C3B C4B 120.0
C2B C3B H3B 120.0
C4B C3B H3B 120.0
C5B C4B C3B 120.0
C5B C4B H4B 120.0
C3B C4B H4B 120.0
C6B C5B C4B 120.0
C6B C5B H5B 120.0
C4B C5B H5B 120.0
C5B C6B C1B 120.0
C5B C6B H6B 120.0
C1B C6B H6B 120.0
C57Z O1Z C60Z 110.2(16)
C57Z O1Z Lu1A 123.8(12)
C60Z O1Z Lu1A 125.9(12)
O1Z C57Z C58Z 107.9(17)
O1Z C57Z H57C 110.1
C58Z C57Z H57C 110.1
O1Z C57Z H57D 110.1
C58Z C57Z H57D 110.1
H57C C57Z H57D 108.4
C59Z C58Z C57Z 105.9(16)
C59Z C58Z H58C 110.6
C57Z C58Z H58C 110.6
C59Z C58Z H58D 110.6
C57Z C58Z H58D 110.6
H58C C58Z H58D 108.7
C58Z C59Z C60Z 109.5(18)
C58Z C59Z H59C 109.8
C60Z C59Z H59C 109.8
C58Z C59Z H59D 109.8
C60Z C59Z H59D 109.8
H59C C59Z H59D 108.2
O1Z C60Z C59Z 105.1(17)
O1Z C60Z H60C 110.7
C59Z C60Z H60C 110.7
O1Z C60Z H60D 110.7
C59Z C60Z H60D 110.7
H60C C60Z H60D 108.8
C60Y O1Y C57Y 111.9(13)
C60Y O1Y Lu1 126.7(10)
C57Y O1Y Lu1 121.5(10)
O1Y C57Y C58Y 98.2(14)
O1Y C57Y H57G 112.1
C58Y C57Y H57G 112.1
O1Y C57Y H57H 112.1
C58Y C57Y H57H 112.1
H57G C57Y H57H 109.8
C59Y C58Y C57Y 100.4(14)
C59Y C58Y H58G 111.7
C57Y C58Y H58G 111.7
C59Y C58Y H58H 111.7
C57Y C58Y H58H 111.7
H58G C58Y H58H 109.5
C58Y C59Y C60Y 102.9(14)
C58Y C59Y H59G 111.2
C60Y C59Y H59G 111.2
C58Y C59Y H59H 111.2
C60Y C59Y H59H 111.2
H59G C59Y H59H 109.1
O1Y C60Y C59Y 103.1(13)
O1Y C60Y H60G 111.1
C59Y C60Y H60G 111.1
O1Y C60Y H60H 111.1
C59Y C60Y H60H 111.1
H60G C60Y H60H 109.1
H55G C55Z H55H 109.5
H55G C55Z H55I 109.5
H55H C55Z H55I 109.5
H56G C56Z H56H 109.5
H56G C56Z H56I 109.5
H56H C56Z H56I 109.5
C2W C1W C6W 120.0
C2W C1W H1W 120.0
C6W C1W H1W 120.0
C3W C2W C1W 120.0
C3W C2W H2W 120.0
C1W C2W H2W 120.0
C4W C3W C2W 120.0
C4W C3W H3W 120.0
C2W C3W H3W 120.0
C5W C4W C3W 120.0
C5W C4W H4W 120.0
C3W C4W H4W 120.0
C4W C5W C6W 120.0
C4W C5W H5W 120.0
C6W C5W H5W 120.0
C5W C6W C1W 120.0
C5W C6W H6W 120.0
C1W C6W H6W 120.0
C6V C1V C2V 115.1
C6V C1V H1V 122.5
C2V C1V H1V 122.5
C3V C2V C1V 120.2
C3V C2V H2V 119.9
C1V C2V H2V 119.9
C2V C3V C4V 118.3
C2V C3V H3V 120.8
C4V C3V H3V 120.8
C3V C4V C5V 122.3
C3V C4V H4V 118.9
C5V C4V H4V 118.9
C4V C5V C6V 118.6
C4V C5V H5V 120.7
C6V C5V H5V 120.7
C1V C6V C5V 125.4
C1V C6V H6V 117.3
C5V C6V H6V 117.3

loop_
_geom_bond_atom_site_label_1
_geom_bond_atom_site_label_2
_geom_bond_distance
Lu1A O1Z 2.281(13)
Lu1A N1A 2.290(6)
Lu1A N3A 2.298(6)
Lu1A O1A 2.348(17)
Lu1A N2A 2.349(6)
Lu1A C47A 2.425(8)
Lu1A C26A 2.450(8)
Lu1A P2A 3.214(2)
Lu1A P1A 3.228(2)
Lu1 N3 2.285(6)
Lu1 N1 2.293(6)
Lu1 O1 2.301(14)
Lu1 O1Y 2.322(12)
Lu1 N2 2.343(6)
Lu1 C47 2.431(8)
Lu1 C26 2.472(8)
Lu1 P2 3.225(2)
Lu1 P1 3.2255(19)
P1 N1 1.619(6)
P1 C21 1.794(8)
P1 C1 1.798(7)
P1 C15 1.810(8)
P2 N3 1.607(7)
P2 C8 1.787(8)
P2 C42 1.790(8)
P2 C36 1.813(7)
P1A N1A 1.606(6)
P1A C21A 1.786(8)
P1A C1A 1.788(7)
P1A C15A 1.802(8)
P2A N3A 1.611(6)
P2A C8A 1.781(8)
P2A C42A 1.802(8)
P2A C36A 1.805(8)
C47 C42 1.387(11)
C47 C46 1.429(11)
C12 N2 1.390(9)
C12 C1 1.414(10)
C12 C11 1.417(10)
C26 C25 1.396(11)
C26 C21 1.427(10)
C9 N2 1.371(9)
C9 C8 1.424(10)
C9 C10 1.430(10)
C5 C6 1.372(11)
C5 C10 1.386(10)
C5 H5 0.9500
C1 C2 1.410(10)
C11 C4 1.418(10)
C11 C10 1.429(10)
C6 C7 1.401(10)
C6 C14 1.499(10)
C2 C3 1.398(11)
C2 H2 0.9500
C15 C16 1.364(11)
C15 C20 1.394(11)
C8 C7 1.402(10)
C4 C3 1.353(11)
C4 H4 0.9500
C48 C53 1.376(11)
C48 C49 1.398(11)
C48 N3 1.428(10)
C45 C46 1.382(11)
C45 C44 1.383(12)
C45 H45 0.9500
C3 C13 1.521(10)
C42 C43 1.390(10)
C37 C38 1.379(11)
C37 C36 1.383(10)
C37 H37 0.9500
C43 C44 1.363(11)
C43 H43 0.9500
C36 C41 1.386(10)
C7 H7 0.9500
C30 C31 1.371(12)
C30 C29 1.391(13)
C30 C33 1.528(12)
C32 C27 1.375(11)
C32 C31 1.394(11)
C32 H32 0.9500
C40 C41 1.384(11)
C40 C39 1.391(12)
C40 H40 0.9500
C27 C28 1.393(12)
C27 N1 1.424(10)
C14 H14A 0.9800
C14 H14B 0.9800
C14 H14C 0.9800
C31 H31 0.9500
C21 C22 1.378(10)
C22 C23 1.376(11)
C22 H22 0.9500
C23 C24 1.379(12)
C23 H23 0.9500
C46 H46 0.9500
C53 C52 1.373(13)
C53 H53 0.9500
C39 C38 1.360(12)
C39 H39 0.9500
C20 C19 1.383(12)
C20 H20 0.9500
C25 C24 1.376(11)
C25 H25 0.9500
C28 C29 1.371(12)
C28 H28 0.9500
C38 H38 0.9500
C41 H41 0.9500
C16 C17 1.378(11)
C16 H16 0.9500
C50 C51 1.360(14)
C50 C49 1.388(13)
C50 H50 0.9500
C51 C52 1.368(14)
C51 C54 1.510(16)
C18 C17 1.360(13)
C18 C19 1.377(13)
C18 H18 0.9500
C49 H49 0.9500
C17 H17 0.9500
C52 H52 0.9500
C44 H44 0.9500
C29 H29 0.9500
C13 H13A 0.9800
C13 H13B 0.9800
C13 H13C 0.9800
C24 H24 0.9500
C19 H19 0.9500
C12A N2A 1.399(9)
C12A C11A 1.406(9)
C12A C1A 1.440(10)
C42A C43A 1.394(11)
C42A C47A 1.438(11)
C1A C2A 1.375(10)
C11A C4A 1.386(10)
C11A C10A 1.432(10)
C4A C3A 1.383(11)
C4A H4A 0.9500
C24A C25A 1.363(11)
C24A C23A 1.375(11)
C24A H24A 0.9500
C26A C25A 1.407(10)
C26A C21A 1.433(10)
C25A H25A 0.9500
C8A C7A 1.408(10)
C8A C9A 1.416(10)
C2A C3A 1.403(10)
C2A H2A 0.9500
C27A C28A 1.382(11)
C27A C32A 1.404(10)
C27A N1A 1.440(9)
C10A C5A 1.397(10)
C10A C9A 1.423(10)
C48A C49A 1.383(10)
C48A C53A 1.390(10)
C48A N3A 1.428(9)
C49A C50A 1.394(11)
C49A H49A 0.9500
C50A C51A 1.378(11)
C50A H50A 0.9500
C9A N2A 1.389(9)
C3A C13A 1.506(11)
C47A C46A 1.398(11)
C15A C20A 1.396(11)
C15A C16A 1.399(11)
C32A C31A 1.381(11)
C32A H32A 0.9500
C33A C35A 1.508(14)
C33A C34A 1.508(14)
C33A C30A 1.531(12)
C33A H33A 1.0000
C52A C53A 1.380(11)
C52A C51A 1.388(11)
C52A H52A 0.9500
C29A C30A 1.385(12)
C29A C28A 1.399(11)
C29A H29A 0.9500
C31A C30A 1.391(13)
C31A H31A 0.9500
C19A C18A 1.379(12)
C19A C20A 1.389(11)
C19A H19A 0.9500
C36A C41A 1.376(11)
C36A C37A 1.384(11)
C51A C54A 1.528(11)
C21A C22A 1.396(11)
C16A C17A 1.388(11)
C16A H16A 0.9500
C46A C45A 1.376(13)
C46A H46A 0.9500
C43A C44A 1.368(12)
C43A H43A 0.9500
C23A C22A 1.394(11)
C23A H23A 0.9500
C54A C56A 1.492(13)
C54A C55A 1.523(12)
C54A H54A 1.0000
C53A H53A 0.9500
C37A C38A 1.388(12)
C37A H37A 0.9500
C17A C18A 1.373(12)
C17A H17A 0.9500
C5A C6A 1.393(11)
C5A H5A 0.9500
C45A C44A 1.371(14)
C45A H45A 0.9500
C18A H18A 0.9500
C20A H20A 0.9500
C13A H13D 0.9800
C13A H13E 0.9800
C13A H13F 0.9800
C14A C6A 1.523(11)
C14A H14D 0.9800
C14A H14E 0.9800
C14A H14F 0.9800
C22A H22A 0.9500
C39A C38A 1.367(14)
C39A C40A 1.368(14)
C39A H39A 0.9500
C6A C7A 1.393(12)
C56A H56A 0.9800
C56A H56B 0.9800
C56A H56C 0.9800
C35A H35A 0.9800
C35A H35B 0.9800
C35A H35C 0.9800
C44A H44A 0.9500
C7A H7A 0.9500
C55A H55A 0.9800
C55A H55B 0.9800
C55A H55C 0.9800
C34A H34A 0.9800
C34A H34B 0.9800
C34A H34C 0.9800
C38A H38A 0.9500
C41A C40A 1.385(13)
C41A H41A 0.9500
C40A H40A 0.9500
C2C C1C 1.23(2)
C2C C3C 1.42(2)
C2C H2C 0.9500
C3C C4C 1.37(2)
C3C H3C 0.9500
C6C C5C 1.36(3)
C6C C1C 1.39(3)
C6C H6C 0.9500
C1C H1C 0.9500
C4C C5C 1.36(3)
C4C H4C 0.9500
C5C H5C 0.9500
C33 C35 1.498(14)
C33 C34 1.510(15)
C33 H33 1.0000
C35 H35D 0.9800
C35 H35E 0.9800
C35 H35F 0.9800
C34 H34D 0.9800
C34 H34E 0.9800
C34 H34F 0.9800
C28A H28A 0.9500
O1A C60A 1.39(3)
O1A C57A 1.44(3)
C57A C58A 1.46(3)
C57A H57A 0.9900
C57A H57B 0.9900
C58A C59A 1.15(3)
C58A H58A 0.9900
C58A H58B 0.9900
C59A C60A 1.49(3)
C59A H59A 0.9900
C59A H59B 0.9900
C60A H60A 0.9900
C60A H60B 0.9900
O1 C60 1.45(2)
O1 C57 1.56(4)
C57 C58 1.51(4)
C57 H57E 0.9900
C57 H57F 0.9900
C58 C59 1.49(4)
C58 H58E 0.9900
C58 H58F 0.9900
C59 C60 1.40(3)
C59 H59E 0.9900
C59 H59F 0.9900
C60 H60E 0.9900
C60 H60F 0.9900
C54 C56 1.32(2)
C54 C55 1.37(3)
C54 H54 1.0000
C55 H55D 0.9800
C55 H55E 0.9800
C55 H55F 0.9800
C56 H56D 0.9800
C56 H56E 0.9800
C56 H56F 0.9800
C1D C2D 1.3900
C1D C6D 1.3900
C1D H1D 0.9500
C2D C3D 1.3900
C2D H2D 0.9500
C3D C4D 1.3900
C3D H3D 0.9500
C4D C5D 1.3900
C4D H4D 0.9500
C5D C6D 1.3900
C5D H5D 0.9500
C6D H6D 0.9500
C1B C2B 1.3900
C1B C6B 1.3900
C1B H1B 0.9500
C2B C3B 1.3900
C2B H2B 0.9500
C3B C4B 1.3900
C3B H3B 0.9500
C4B C5B 1.3900
C4B H4B 0.9500
C5B C6B 1.3900
C5B H5B 0.9500
C6B H6B 0.9500
O1Z C57Z 1.42(3)
O1Z C60Z 1.44(3)
C57Z C58Z 1.50(3)
C57Z H57C 0.9900
C57Z H57D 0.9900
C58Z C59Z 1.41(3)
C58Z H58C 0.9900
C58Z H58D 0.9900
C59Z C60Z 1.50(3)
C59Z H59C 0.9900
C59Z H59D 0.9900
C60Z H60C 0.9900
C60Z H60D 0.9900
O1Y C60Y 1.43(2)
O1Y C57Y 1.45(2)
C57Y C58Y 1.55(3)
C57Y H57G 0.9900
C57Y H57H 0.9900
C58Y C59Y 1.46(2)
C58Y H58G 0.9900
C58Y H58H 0.9900
C59Y C60Y 1.52(2)
C59Y H59G 0.9900
C59Y H59H 0.9900
C60Y H60G 0.9900
C60Y H60H 0.9900
C55Z H55G 0.9800
C55Z H55H 0.9800
C55Z H55I 0.9800
C56Z H56G 0.9800
C56Z H56H 0.9800
C56Z H56I 0.9800
C1W C2W 1.3900
C1W C6W 1.3900
C1W H1W 0.9500
C2W C3W 1.3900
C2W H2W 0.9500
C3W C4W 1.3900
C3W H3W 0.9500
C4W C5W 1.3900
C4W H4W 0.9500
C5W C6W 1.3900
C5W H5W 0.9500
C6W H6W 0.9500
C1V C6V 1.2325
C1V C2V 1.5296
C1V H1V 0.9500
C2V C3V 1.3176
C2V H2V 0.9500
C3V C4V 1.3411
C3V H3V 0.9500
C4V C5V 1.3456
C4V H4V 0.9500
C5V C6V 1.3640
C5V H5V 0.9500
C6V H6V 0.9500

loop_
_geom_torsion_atom_site_label_1
_geom_torsion_atom_site_label_2
_geom_torsion_atom_site_label_3
_geom_torsion_atom_site_label_4
_geom_torsion
N3 Lu1 P1 N1 -154.6(4)
O1 Lu1 P1 N1 69.0(6)
O1Y Lu1 P1 N1 59.1(5)
N2 Lu1 P1 N1 -115.9(4)
C47 Lu1 P1 N1 -40.8(4)
C26 Lu1 P1 N1 137.3(4)
P2 Lu1 P1 N1 -110.9(3)
N3 Lu1 P1 C21 70.9(4)
N1 Lu1 P1 C21 -134.5(4)
O1 Lu1 P1 C21 -65.6(5)
O1Y Lu1 P1 C21 -75.4(5)
N2 Lu1 P1 C21 109.6(3)
C47 Lu1 P1 C21 -175.3(3)
C26 Lu1 P1 C21 2.8(3)
P2 Lu1 P1 C21 114.6(3)
N3 Lu1 P1 C1 -35.4(4)
N1 Lu1 P1 C1 119.2(4)
O1 Lu1 P1 C1 -171.8(5)
O1Y Lu1 P1 C1 178.3(5)
N2 Lu1 P1 C1 3.4(3)
C47 Lu1 P1 C1 78.5(3)
C26 Lu1 P1 C1 -103.4(3)
P2 Lu1 P1 C1 8.3(3)
N3 Lu1 P1 C15 -179.6(6)
N1 Lu1 P1 C15 -25.0(6)
O1 Lu1 P1 C15 44.0(7)
O1Y Lu1 P1 C15 34.1(7)
N2 Lu1 P1 C15 -140.9(6)
C47 Lu1 P1 C15 -65.8(6)
C26 Lu1 P1 C15 112.3(6)
P2 Lu1 P1 C15 -135.9(5)
N1 Lu1 P2 N3 -169.1(4)
O1 Lu1 P2 N3 54.2(6)
O1Y Lu1 P2 N3 65.0(6)
N2 Lu1 P2 N3 -121.0(4)
C47 Lu1 P2 N3 133.8(4)
C26 Lu1 P2 N3 -48.2(4)
P1 Lu1 P2 N3 -126.0(4)
N3 Lu1 P2 C8 121.0(4)
N1 Lu1 P2 C8 -48.1(4)
O1 Lu1 P2 C8 175.2(6)
O1Y Lu1 P2 C8 -173.9(5)
N2 Lu1 P2 C8 0.1(3)
C47 Lu1 P2 C8 -105.2(3)
C26 Lu1 P2 C8 72.8(3)
P1 Lu1 P2 C8 -4.9(3)
N3 Lu1 P2 C42 -135.4(4)
N1 Lu1 P2 C42 55.5(3)
O1 Lu1 P2 C42 -81.3(6)
O1Y Lu1 P2 C42 -70.4(5)
N2 Lu1 P2 C42 103.6(3)
C47 Lu1 P2 C42 -1.7(3)
C26 Lu1 P2 C42 176.4(3)
P1 Lu1 P2 C42 98.6(2)
N3 Lu1 P2 C36 -22.7(6)
N1 Lu1 P2 C36 168.2(6)
O1 Lu1 P2 C36 31.5(7)
O1Y Lu1 P2 C36 42.4(7)
N2 Lu1 P2 C36 -143.6(6)
C47 Lu1 P2 C36 111.1(6)
C26 Lu1 P2 C36 -70.9(6)
P1 Lu1 P2 C36 -148.6(5)
O1Z Lu1A P1A N1A -62.6(5)
N3A Lu1A P1A N1A 161.9(4)
O1A Lu1A P1A N1A -64.0(5)
N2A Lu1A P1A N1A 119.2(4)
C47A Lu1A P1A N1A 43.1(4)
C26A Lu1A P1A N1A -135.8(4)
P2A Lu1A P1A N1A 117.7(3)
O1Z Lu1A P1A C21A 71.7(4)
N1A Lu1A P1A C21A 134.3(4)
N3A Lu1A P1A C21A -63.8(4)
O1A Lu1A P1A C21A 70.2(5)
N2A Lu1A P1A C21A -106.5(3)
C47A Lu1A P1A C21A 177.4(3)
C26A Lu1A P1A C21A -1.5(3)
P2A Lu1A P1A C21A -108.0(2)
O1Z Lu1A P1A C1A 175.9(4)
N1A Lu1A P1A C1A -121.4(4)
N3A Lu1A P1A C1A 40.4(4)
O1A Lu1A P1A C1A 174.5(5)
N2A Lu1A P1A C1A -2.3(3)
C47A Lu1A P1A C1A -78.4(3)
C26A Lu1A P1A C1A 102.7(3)
P2A Lu1A P1A C1A -3.7(3)
O1Z Lu1A P1A C15A -44.9(7)
N1A Lu1A P1A C15A 17.7(7)
N3A Lu1A P1A C15A 179.6(6)
O1A Lu1A P1A C15A -46.3(7)
N2A Lu1A P1A C15A 136.9(6)
C47A Lu1A P1A C15A 60.8(6)
C26A Lu1A P1A C15A -118.1(6)
P2A Lu1A P1A C15A 135.4(6)
O1Z Lu1A P2A N3A -60.1(5)
N1A Lu1A P2A N3A 162.7(4)
O1A Lu1A P2A N3A -58.5(6)
N2A Lu1A P2A N3A 118.1(4)
C47A Lu1A P2A N3A -135.6(4)
C26A Lu1A P2A N3A 45.3(4)
P1A Lu1A P2A N3A 119.5(3)
O1Z Lu1A P2A C8A -176.4(4)
N1A Lu1A P2A C8A 46.4(4)
N3A Lu1A P2A C8A -116.3(4)
O1A Lu1A P2A C8A -174.8(5)
N2A Lu1A P2A C8A 1.8(3)
C47A Lu1A P2A C8A 108.1(3)
C26A Lu1A P2A C8A -70.9(3)
P1A Lu1A P2A C8A 3.3(3)
O1Z Lu1A P2A C42A 78.3(4)
N1A Lu1A P2A C42A -58.9(4)
N3A Lu1A P2A C42A 138.4(4)
O1A Lu1A P2A C42A 79.9(5)
N2A Lu1A P2A C42A -103.5(3)
C47A Lu1A P2A C42A 2.8(3)
C26A Lu1A P2A C42A -176.2(3)
P1A Lu1A P2A C42A -102.0(3)
O1Z Lu1A P2A C36A -28.2(6)
N1A Lu1A P2A C36A -165.4(6)
N3A Lu1A P2A C36A 31.9(6)
O1A Lu1A P2A C36A -26.6(7)
N2A Lu1A P2A C36A 150.0(6)
C47A Lu1A P2A C36A -103.7(6)
C26A Lu1A P2A C36A 77.3(6)
P1A Lu1A P2A C36A 151.5(5)
N3 Lu1 C47 C42 22.7(5)
N1 Lu1 C47 C42 -144.4(6)
O1 Lu1 C47 C42 118.0(7)
O1Y Lu1 C47 C42 127.0(7)
N2 Lu1 C47 C42 -61.6(6)
C26 Lu1 C47 C42 -152(4)
P2 Lu1 C47 C42 2.3(5)
P1 Lu1 C47 C42 -126.2(5)
N3 Lu1 C47 C46 -169.1(8)
N1 Lu1 C47 C46 23.8(8)
O1 Lu1 C47 C46 -73.8(9)
O1Y Lu1 C47 C46 -64.9(8)
N2 Lu1 C47 C46 106.5(7)
C26 Lu1 C47 C46 16(5)
P2 Lu1 C47 C46 170.5(8)
P1 Lu1 C47 C46 42.0(8)
N3 Lu1 C26 C25 29.2(8)
N1 Lu1 C26 C25 -163.9(8)
O1 Lu1 C26 C25 -65.8(9)
O1Y Lu1 C26 C25 -75.1(8)
N2 Lu1 C26 C25 113.5(8)
C47 Lu1 C26 C25 -156(4)
P2 Lu1 C26 C25 50.7(8)
P1 Lu1 C26 C25 177.0(9)
N3 Lu1 C26 C21 -151.5(5)
N1 Lu1 C26 C21 15.4(5)
O1 Lu1 C26 C21 113.4(7)
O1Y Lu1 C26 C21 104.2(7)
N2 Lu1 C26 C21 -67.2(6)
C47 Lu1 C26 C21 23(4)
P2 Lu1 C26 C21 -130.0(5)
P1 Lu1 C26 C21 -3.8(4)
N2 C12 C1 C2 -173.6(7)
C11 C12 C1 C2 4.8(11)
N2 C12 C1 P1 6.3(11)
C11 C12 C1 P1 -175.3(6)
N1 P1 C1 C2 -146.7(6)
C21 P1 C1 C2 96.9(7)
C15 P1 C1 C2 -24.8(7)
Lu1 P1 C1 C2 174.3(6)
N1 P1 C1 C12 33.4(7)
C21 P1 C1 C12 -83.1(7)
C15 P1 C1 C12 155.3(6)
Lu1 P1 C1 C12 -5.6(6)
N2 C12 C11 C4 177.0(7)
C1 C12 C11 C4 -1.7(11)
N2 C12 C11 C10 -3.8(9)
C1 C12 C11 C10 177.6(7)
C10 C5 C6 C7 1.9(12)
C10 C5 C6 C14 -177.6(8)
C12 C1 C2 C3 -3.4(11)
P1 C1 C2 C3 176.6(6)
N1 P1 C15 C16 95.6(8)
C21 P1 C15 C16 -147.2(7)
C1 P1 C15 C16 -28.2(9)
Lu1 P1 C15 C16 112.9(8)
N1 P1 C15 C20 -71.7(7)
C21 P1 C15 C20 45.5(7)
C1 P1 C15 C20 164.5(6)
Lu1 P1 C15 C20 -54.4(9)
N2 C9 C8 C7 -175.2(7)
C10 C9 C8 C7 7.2(11)
N2 C9 C8 P2 -4.0(11)
C10 C9 C8 P2 178.3(6)
N3 P2 C8 C7 -149.4(6)
C42 P2 C8 C7 96.0(7)
C36 P2 C8 C7 -24.7(8)
Lu1 P2 C8 C7 172.5(6)
N3 P2 C8 C9 39.8(7)
C42 P2 C8 C9 -74.8(7)
C36 P2 C8 C9 164.5(6)
Lu1 P2 C8 C9 1.7(6)
C6 C5 C10 C11 177.1(8)
C6 C5 C10 C9 2.7(12)
C12 C11 C10 C5 -172.2(9)
C4 C11 C10 C5 6.9(16)
C12 C11 C10 C9 2.8(8)
C4 C11 C10 C9 -178.0(8)
N2 C9 C10 C5 174.7(7)
C8 C9 C10 C5 -7.3(11)
N2 C9 C10 C11 -1.1(9)
C8 C9 C10 C11 176.9(7)
C12 C11 C4 C3 -3.1(12)
C10 C11 C4 C3 177.8(8)
C11 C4 C3 C2 4.6(12)
C11 C4 C3 C13 -178.8(8)
C1 C2 C3 C4 -1.3(12)
C1 C2 C3 C13 -177.9(8)
C46 C47 C42 C43 -4.6(11)
Lu1 C47 C42 C43 165.9(6)
C46 C47 C42 P2 -174.2(5)
Lu1 C47 C42 P2 -3.7(7)
N3 P2 C42 C47 -26.4(6)
C8 P2 C42 C47 93.2(6)
C36 P2 C42 C47 -149.2(6)
Lu1 P2 C42 C47 2.6(5)
N3 P2 C42 C43 163.4(6)
C8 P2 C42 C43 -77.0(7)
C36 P2 C42 C43 40.6(7)
Lu1 P2 C42 C43 -167.7(6)
C47 C42 C43 C44 5.1(12)
P2 C42 C43 C44 174.1(6)
C38 C37 C36 C41 1.3(12)
C38 C37 C36 P2 172.6(6)
N3 P2 C36 C37 -97.4(7)
C8 P2 C36 C37 137.1(6)
C42 P2 C36 C37 22.2(8)
Lu1 P2 C36 C37 -81.4(8)
N3 P2 C36 C41 74.0(7)
C8 P2 C36 C41 -51.5(7)
C42 P2 C36 C41 -166.5(6)
Lu1 P2 C36 C41 89.9(8)
C5 C6 C7 C8 -1.7(12)
C14 C6 C7 C8 177.7(8)
C9 C8 C7 C6 -2.9(12)
P2 C8 C7 C6 -173.9(6)
C31 C32 C27 C28 -0.7(12)
C31 C32 C27 N1 176.2(7)
C29 C30 C31 C32 0.5(13)
C33 C30 C31 C32 -177.7(8)
C27 C32 C31 C30 0.5(13)
C25 C26 C21 C22 0.1(11)
Lu1 C26 C21 C22 -179.3(6)
C25 C26 C21 P1 -174.5(6)
Lu1 C26 C21 P1 6.1(7)
N1 P1 C21 C22 151.1(7)
C1 P1 C21 C22 -89.2(7)
C15 P1 C21 C22 32.7(8)
Lu1 P1 C21 C22 -179.1(7)
N1 P1 C21 C26 -34.2(7)
C1 P1 C21 C26 85.5(6)
C15 P1 C21 C26 -152.6(6)
Lu1 P1 C21 C26 -4.3(5)
C26 C21 C22 C23 1.1(12)
P1 C21 C22 C23 175.3(7)
C21 C22 C23 C24 -0.7(13)
C44 C45 C46 C47 1.2(13)
C42 C47 C46 C45 1.5(11)
Lu1 C47 C46 C45 -167.1(6)
C49 C48 C53 C52 -1.7(14)
N3 C48 C53 C52 -175.0(8)
C41 C40 C39 C38 2.7(13)
C16 C15 C20 C19 2.2(13)
P1 C15 C20 C19 170.5(7)
C21 C26 C25 C24 -1.9(12)
Lu1 C26 C25 C24 177.3(6)
C32 C27 C28 C29 0.0(14)
N1 C27 C28 C29 -176.8(9)
C40 C39 C38 C37 -1.6(13)
C36 C37 C38 C39 -0.4(13)
C39 C40 C41 C36 -1.7(12)
C37 C36 C41 C40 -0.2(12)
P2 C36 C41 C40 -171.7(6)
C20 C15 C16 C17 -2.8(13)
P1 C15 C16 C17 -169.7(7)
C49 C50 C51 C52 -0.9(16)
C49 C50 C51 C54 -177.4(10)
C51 C50 C49 C48 0.7(15)
C53 C48 C49 C50 0.6(13)
N3 C48 C49 C50 174.3(8)
C19 C18 C17 C16 0.8(15)
C15 C16 C17 C18 1.3(14)
C50 C51 C52 C53 -0.3(16)
C54 C51 C52 C53 176.3(11)
C48 C53 C52 C51 1.6(16)
C42 C43 C44 C45 -1.8(12)
C46 C45 C44 C43 -1.1(13)
C27 C28 C29 C30 1.0(16)
C31 C30 C29 C28 -1.2(15)
C33 C30 C29 C28 177.0(9)
C26 C25 C24 C23 2.4(14)
C22 C23 C24 C25 -1.0(14)
C17 C18 C19 C20 -1.3(15)
C15 C20 C19 C18 -0.2(14)
C8 C9 N2 C12 -178.8(8)
C10 C9 N2 C12 -1.1(9)
C8 C9 N2 Lu1 4.4(11)
C10 C9 N2 Lu1 -177.8(5)
C1 C12 N2 C9 -178.5(8)
C11 C12 N2 C9 3.0(8)
C1 C12 N2 Lu1 -1.7(11)
C11 C12 N2 Lu1 179.8(5)
N3 Lu1 N2 C9 -25.7(6)
N1 Lu1 N2 C9 149.0(6)
O1 Lu1 N2 C9 -127(5)
O1Y Lu1 N2 C9 140(2)
C47 Lu1 N2 C9 49.5(6)
C26 Lu1 N2 C9 -134.1(6)
P2 Lu1 N2 C9 -2.0(6)
P1 Lu1 N2 C9 174.4(7)
N3 Lu1 N2 C12 158.2(6)
N1 Lu1 N2 C12 -27.0(6)
O1 Lu1 N2 C12 57(5)
O1Y Lu1 N2 C12 -36(3)
C47 Lu1 N2 C12 -126.6(6)
C26 Lu1 N2 C12 49.9(6)
P2 Lu1 N2 C12 -178.1(6)
P1 Lu1 N2 C12 -1.7(5)
C32 C27 N1 P1 119.6(7)
C28 C27 N1 P1 -63.7(10)
C32 C27 N1 Lu1 -98.1(8)
C28 C27 N1 Lu1 78.5(9)
C21 P1 N1 C27 -167.4(6)
C1 P1 N1 C27 76.3(6)
C15 P1 N1 C27 -47.4(7)
Lu1 P1 N1 C27 146.1(7)
C21 P1 N1 Lu1 46.5(4)
C1 P1 N1 Lu1 -69.8(4)
C15 P1 N1 Lu1 166.6(3)
N3 Lu1 N1 C27 -65.0(12)
O1 Lu1 N1 C27 97.9(7)
O1Y Lu1 N1 C27 91.1(6)
N2 Lu1 N1 C27 -87.5(6)
C47 Lu1 N1 C27 0.4(6)
C26 Lu1 N1 C27 179.9(6)
P2 Lu1 N1 C27 -43.2(7)
P1 Lu1 N1 C27 -145.4(7)
N3 Lu1 N1 P1 80.4(10)
O1 Lu1 N1 P1 -116.7(5)
O1Y Lu1 N1 P1 -123.5(5)
N2 Lu1 N1 P1 57.9(3)
C47 Lu1 N1 P1 145.8(3)
C26 Lu1 N1 P1 -34.7(3)
P2 Lu1 N1 P1 102.2(3)
C53 C48 N3 P2 -57.7(10)
C49 C48 N3 P2 129.2(7)
C53 C48 N3 Lu1 78.8(9)
C49 C48 N3 Lu1 -94.4(8)
C8 P2 N3 C48 69.2(7)
C42 P2 N3 C48 -177.4(6)
C36 P2 N3 C48 -53.8(7)
Lu1 P2 N3 C48 137.5(7)
C8 P2 N3 Lu1 -68.4(4)
C42 P2 N3 Lu1 45.1(4)
C36 P2 N3 Lu1 168.7(3)
N1 Lu1 N3 C48 -110.5(10)
O1 Lu1 N3 C48 86.6(7)
O1Y Lu1 N3 C48 94.1(6)
N2 Lu1 N3 C48 -88.1(5)
C47 Lu1 N3 C48 -178.7(6)
C26 Lu1 N3 C48 1.0(6)
P2 Lu1 N3 C48 -141.4(7)
P1 Lu1 N3 C48 -52.1(6)
N1 Lu1 N3 P2 30.9(12)
O1 Lu1 N3 P2 -132.0(5)
O1Y Lu1 N3 P2 -124.5(5)
N2 Lu1 N3 P2 53.3(3)
C47 Lu1 N3 P2 -37.3(3)
C26 Lu1 N3 P2 142.4(3)
P1 Lu1 N3 P2 89.3(4)
N3A P2A C42A C43A -161.2(7)
C8A P2A C42A C43A 79.6(8)
C36A P2A C42A C43A -40.7(8)
Lu1A P2A C42A C43A 170.8(8)
N3A P2A C42A C47A 23.7(7)
C8A P2A C42A C47A -95.5(6)
C36A P2A C42A C47A 144.2(6)
Lu1A P2A C42A C47A -4.3(5)
N2A C12A C1A C2A 176.2(7)
C11A C12A C1A C2A -5.5(10)
N2A C12A C1A P1A 5.1(11)
C11A C12A C1A P1A -176.6(5)
N1A P1A C1A C2A 150.9(6)
C21A P1A C1A C2A -93.3(7)
C15A P1A C1A C2A 27.8(7)
Lu1A P1A C1A C2A -170.9(6)
N1A P1A C1A C12A -38.4(7)
C21A P1A C1A C12A 77.5(6)
C15A P1A C1A C12A -161.5(6)
Lu1A P1A C1A C12A -0.2(6)
N2A C12A C11A C4A -176.3(7)
C1A C12A C11A C4A 5.1(11)
N2A C12A C11A C10A 2.1(8)
C1A C12A C11A C10A -176.5(6)
C12A C11A C4A C3A -1.2(12)
C10A C11A C4A C3A -179.1(8)
O1Z Lu1A C26A C25A 67.6(8)
N1A Lu1A C26A C25A 167.8(7)
N3A Lu1A C26A C25A -25.3(7)
O1A Lu1A C26A C25A 73.9(8)
N2A Lu1A C26A C25A -108.0(7)
C47A Lu1A C26A C25A 159(7)
P2A Lu1A C26A C25A -45.6(7)
P1A Lu1A C26A C25A -172.7(7)
O1Z Lu1A C26A C21A -117.6(6)
N1A Lu1A C26A C21A -17.4(5)
N3A Lu1A C26A C21A 149.4(5)
O1A Lu1A C26A C21A -111.3(7)
N2A Lu1A C26A C21A 66.7(5)
C47A Lu1A C26A C21A -26(8)
P2A Lu1A C26A C21A 129.1(4)
P1A Lu1A C26A C21A 2.1(4)
C23A C24A C25A C26A -2.2(12)
C21A C26A C25A C24A 0.6(10)
Lu1A C26A C25A C24A 175.4(6)
N3A P2A C8A C7A 140.6(7)
C42A P2A C8A C7A -102.6(7)
C36A P2A C8A C7A 17.8(8)
Lu1A P2A C8A C7A -178.9(7)
N3A P2A C8A C9A -41.4(7)
C42A P2A C8A C9A 75.4(7)
C36A P2A C8A C9A -164.2(6)
Lu1A P2A C8A C9A -0.9(6)
C12A C1A C2A C3A 2.3(12)
P1A C1A C2A C3A 173.2(6)
C4A C11A C10A C5A -5.2(15)
C12A C11A C10A C5A 176.6(9)
C4A C11A C10A C9A 175.9(8)
C12A C11A C10A C9A -2.3(8)
C53A C48A C49A C50A 2.6(12)
N3A C48A C49A C50A -171.6(7)
C48A C49A C50A C51A -1.4(13)
C7A C8A C9A N2A 176.6(7)
P2A C8A C9A N2A -1.5(11)
C7A C8A C9A C10A -4.9(11)
P2A C8A C9A C10A 176.9(6)
C5A C10A C9A N2A -177.3(7)
C11A C10A C9A N2A 1.8(9)
C5A C10A C9A C8A 4.0(11)
C11A C10A C9A C8A -176.9(7)
C11A C4A C3A C2A -2.1(12)
C11A C4A C3A C13A 175.6(8)
C1A C2A C3A C4A 1.5(12)
C1A C2A C3A C13A -176.3(8)
C43A C42A C47A C46A 1.8(12)
P2A C42A C47A C46A 176.6(6)
C43A C42A C47A Lu1A -168.8(7)
P2A C42A C47A Lu1A 6.0(7)
O1Z Lu1A C47A C46A 76.1(9)
N1A Lu1A C47A C46A -24.0(8)
N3A Lu1A C47A C46A 169.0(9)
O1A Lu1A C47A C46A 69.6(9)
N2A Lu1A C47A C46A -108.3(8)
C26A Lu1A C47A C46A -16(8)
P2A Lu1A C47A C46A -171.2(9)
P1A Lu1A C47A C46A -43.0(9)
O1Z Lu1A C47A C42A -116.3(6)
N1A Lu1A C47A C42A 143.5(5)
N3A Lu1A C47A C42A -23.5(5)
O1A Lu1A C47A C42A -122.8(7)
N2A Lu1A C47A C42A 59.3(5)
C26A Lu1A C47A C42A 152(7)
P2A Lu1A C47A C42A -3.7(4)
P1A Lu1A C47A C42A 124.6(5)
N1A P1A C15A C20A 99.9(7)
C21A P1A C15A C20A -20.4(8)
C1A P1A C15A C20A -135.6(7)
Lu1A P1A C15A C20A 87.4(9)
N1A P1A C15A C16A -73.7(7)
C21A P1A C15A C16A 166.0(6)
C1A P1A C15A C16A 50.8(7)
Lu1A P1A C15A C16A -86.3(8)
C28A C27A C32A C31A -1.0(12)
N1A C27A C32A C31A -175.9(7)
C27A C32A C31A C30A 1.5(14)
N3A P2A C36A C41A 90.7(8)
C8A P2A C36A C41A -145.8(8)
C42A P2A C36A C41A -28.3(9)
Lu1A P2A C36A C41A 68.4(10)
N3A P2A C36A C37A -80.1(8)
C8A P2A C36A C37A 43.5(8)
C42A P2A C36A C37A 160.9(7)
Lu1A P2A C36A C37A -102.4(8)
C49A C50A C51A C52A -1.4(13)
C49A C50A C51A C54A 174.9(8)
C53A C52A C51A C50A 2.8(13)
C53A C52A C51A C54A -173.5(8)
C25A C26A C21A C22A 3.1(10)
Lu1A C26A C21A C22A -172.8(6)
C25A C26A C21A P1A 172.5(5)
Lu1A C26A C21A P1A -3.3(6)
N1A P1A C21A C22A -158.1(6)
C1A P1A C21A C22A 81.1(7)
C15A P1A C21A C22A -35.2(7)
Lu1A P1A C21A C22A 172.2(6)
N1A P1A C21A C26A 32.1(6)
C1A P1A C21A C26A -88.7(6)
C15A P1A C21A C26A 155.0(5)
Lu1A P1A C21A C26A 2.4(5)
C20A C15A C16A C17A 0.4(12)
P1A C15A C16A C17A 174.2(6)
C42A C47A C46A C45A 0.9(13)
Lu1A C47A C46A C45A 168.6(7)
C47A C42A C43A C44A -4.3(15)
P2A C42A C43A C44A -178.9(8)
C25A C24A C23A C22A 0.4(12)
C50A C51A C54A C56A 50.5(12)
C52A C51A C54A C56A -133.4(9)
C50A C51A C54A C55A -72.3(11)
C52A C51A C54A C55A 103.9(9)
C51A C52A C53A C48A -1.6(13)
C49A C48A C53A C52A -1.2(12)
N3A C48A C53A C52A 172.8(7)
C41A C36A C37A C38A -0.5(14)
P2A C36A C37A C38A 170.3(8)
C28A C29A C30A C31A 4.1(14)
C28A C29A C30A C33A -174.8(9)
C32A C31A C30A C29A -3.0(14)
C32A C31A C30A C33A 175.9(9)
C35A C33A C30A C29A -126.5(11)
C34A C33A C30A C29A 105.5(11)
C35A C33A C30A C31A 54.6(14)
C34A C33A C30A C31A -73.3(12)
C15A C16A C17A C18A 1.5(13)
C9A C10A C5A C6A 0.8(12)
C11A C10A C5A C6A -177.9(9)
C47A C46A C45A C44A -1.2(17)
C16A C17A C18A C19A -1.7(13)
C20A C19A C18A C17A 0.0(14)
C18A C19A C20A C15A 1.9(13)
C16A C15A C20A C19A -2.1(12)
P1A C15A C20A C19A -175.7(6)
C24A C23A C22A C21A 2.9(12)
C26A C21A C22A C23A -4.8(11)
P1A C21A C22A C23A -173.5(6)
C10A C5A C6A C7A -4.5(13)
C10A C5A C6A C14A 179.0(8)
C42A C43A C44A C45A 3.8(17)
C46A C45A C44A C43A -1.3(18)
C5A C6A C7A C8A 3.5(14)
C14A C6A C7A C8A 179.9(9)
C9A C8A C7A C6A 1.3(12)
P2A C8A C7A C6A 179.4(7)
C40A C39A C38A C37A 0.0(19)
C36A C37A C38A C39A 0.2(16)
C37A C36A C41A C40A 0.6(16)
P2A C36A C41A C40A -170.4(10)
C38A C39A C40A C41A 0(2)
C36A C41A C40A C39A 0(2)
C8A C9A N2A C12A 178.0(7)
C10A C9A N2A C12A -0.5(8)
C8A C9A N2A Lu1A 4.4(11)
C10A C9A N2A Lu1A -174.2(5)
C11A C12A N2A C9A -1.0(8)
C1A C12A N2A C9A 177.4(7)
C11A C12A N2A Lu1A 172.8(5)
C1A C12A N2A Lu1A -8.8(11)
O1Z Lu1A N2A C9A 19(5)
N1A Lu1A N2A C9A -158.1(6)
N3A Lu1A N2A C9A 21.6(6)
O1A Lu1A N2A C9A 145(4)
C47A Lu1A N2A C9A -56.1(6)
C26A Lu1A N2A C9A 125.8(6)
P2A Lu1A N2A C9A -3.2(5)
P1A Lu1A N2A C9A 177.8(6)
O1Z Lu1A N2A C12A -153(5)
N1A Lu1A N2A C12A 29.6(6)
N3A Lu1A N2A C12A -150.7(6)
O1A Lu1A N2A C12A -27(5)
C47A Lu1A N2A C12A 131.6(6)
C26A Lu1A N2A C12A -46.5(6)
P2A Lu1A N2A C12A -175.6(6)
P1A Lu1A N2A C12A 5.5(5)
C28A C27A N1A P1A 67.8(9)
C32A C27A N1A P1A -117.5(7)
C28A C27A N1A Lu1A -71.2(8)
C32A C27A N1A Lu1A 103.6(7)
C21A P1A N1A C27A 172.0(5)
C1A P1A N1A C27A -73.1(6)
C15A P1A N1A C27A 47.5(6)
Lu1A P1A N1A C27A -141.3(7)
C21A P1A N1A Lu1A -46.6(4)
C1A P1A N1A Lu1A 68.3(4)
C15A P1A N1A Lu1A -171.2(3)
O1Z Lu1A N1A C27A -92.3(6)
N3A Lu1A N1A C27A 86.2(11)
O1A Lu1A N1A C27A -97.3(7)
N2A Lu1A N1A C27A 87.5(5)
C47A Lu1A N1A C27A -1.8(5)
C26A Lu1A N1A C27A 178.5(5)
P2A Lu1A N1A C27A 46.6(6)
P1A Lu1A N1A C27A 142.7(7)
O1Z Lu1A N1A P1A 125.1(5)
N3A Lu1A N1A P1A -56.5(11)
O1A Lu1A N1A P1A 120.0(5)
N2A Lu1A N1A P1A -55.2(3)
C47A Lu1A N1A P1A -144.5(3)
C26A Lu1A N1A P1A 35.8(3)
P2A Lu1A N1A P1A -96.1(3)
C49A C48A N3A P2A -111.8(7)
C53A C48A N3A P2A 74.4(9)
C49A C48A N3A Lu1A 108.6(7)
C53A C48A N3A Lu1A -65.2(8)
C8A P2A N3A C48A -69.5(6)
C42A P2A N3A C48A 174.7(6)
C36A P2A N3A C48A 53.7(7)
Lu1A P2A N3A C48A -142.9(7)
C8A P2A N3A Lu1A 73.4(4)
C42A P2A N3A Lu1A -42.4(4)
C36A P2A N3A Lu1A -163.3(3)
O1Z Lu1A N3A C48A -92.0(6)
N1A Lu1A N3A C48A 89.6(11)
O1A Lu1A N3A C48A -86.9(7)
N2A Lu1A N3A C48A 88.2(5)
C47A Lu1A N3A C48A -179.8(5)
C26A Lu1A N3A C48A 0.4(5)
P2A Lu1A N3A C48A 143.8(7)
P1A Lu1A N3A C48A 48.5(6)
O1Z Lu1A N3A P2A 124.2(5)
N1A Lu1A N3A P2A -54.2(11)
O1A Lu1A N3A P2A 129.3(5)
N2A Lu1A N3A P2A -55.6(3)
C47A Lu1A N3A P2A 36.4(3)
C26A Lu1A N3A P2A -143.4(3)
P1A Lu1A N3A P2A -95.3(4)
C1C C2C C3C C4C 3(4)
C3C C2C C1C C6C 0(4)
C5C C6C C1C C2C -4(4)
C2C C3C C4C C5C -2(4)
C1C C6C C5C C4C 5(4)
C3C C4C C5C C6C -2(4)
C31 C30 C33 C35 92.3(12)
C29 C30 C33 C35 -85.8(12)
C31 C30 C33 C34 -143.8(11)
C29 C30 C33 C34 38.1(15)
C32A C27A C28A C29A 2.1(12)
N1A C27A C28A C29A 176.9(7)
C30A C29A C28A C27A -3.7(13)
O1Z Lu1A O1A C60A -93(5)
N1A Lu1A O1A C60A 54.3(19)
N3A Lu1A O1A C60A -126.5(19)
N2A Lu1A O1A C60A 111(4)
C47A Lu1A O1A C60A -48.0(19)
C26A Lu1A O1A C60A 130.1(19)
P2A Lu1A O1A C60A -102.3(19)
P1A Lu1A O1A C60A 79.1(19)
O1Z Lu1A O1A C57A 82(4)
N1A Lu1A O1A C57A -131.0(17)
N3A Lu1A O1A C57A 48.2(18)
N2A Lu1A O1A C57A -75(5)
C47A Lu1A O1A C57A 126.7(17)
C26A Lu1A O1A C57A -55.2(17)
P2A Lu1A O1A C57A 72.4(18)
P1A Lu1A O1A C57A -106.3(17)
C60A O1A C57A C58A -1(3)
Lu1A O1A C57A C58A -176.6(16)
O1A C57A C58A C59A -10(4)
C57A C58A C59A C60A 16(4)
C57A O1A C60A C59A 9(3)
Lu1A O1A C60A C59A -176.1(15)
C58A C59A C60A O1A -16(3)
N3 Lu1 O1 C60 44.7(16)
N1 Lu1 O1 C60 -131.3(16)
O1Y Lu1 O1 C60 -90(4)
N2 Lu1 O1 C60 145(4)
C47 Lu1 O1 C60 -31.0(16)
C26 Lu1 O1 C60 152.5(16)
P2 Lu1 O1 C60 22.3(17)
P1 Lu1 O1 C60 -157.6(15)
N3 Lu1 O1 C57 -172(2)
N1 Lu1 O1 C57 12(2)
O1Y Lu1 O1 C57 53(3)
N2 Lu1 O1 C57 -71(6)
C47 Lu1 O1 C57 112(2)
C26 Lu1 O1 C57 -64(2)
P2 Lu1 O1 C57 166(2)
P1 Lu1 O1 C57 -14(2)
C60 O1 C57 C58 -17(3)
Lu1 O1 C57 C58 -167.4(18)
O1 C57 C58 C59 27(4)
C57 C58 C59 C60 -27(4)
C58 C59 C60 O1 17(3)
C57 O1 C60 C59 0(3)
Lu1 O1 C60 C59 148.8(19)
C50 C51 C54 C56 111(2)
C52 C51 C54 C56 -65(2)
C50 C51 C54 C55 -73(2)
C52 C51 C54 C55 110(2)
C6D C1D C2D C3D 0.0
C1D C2D C3D C4D 0.0
C2D C3D C4D C5D 0.0
C3D C4D C5D C6D 0.0
C4D C5D C6D C1D 0.0
C2D C1D C6D C5D 0.0
C6B C1B C2B C3B 0.0
C1B C2B C3B C4B 0.0
C2B C3B C4B C5B 0.0
C3B C4B C5B C6B 0.0
C4B C5B C6B C1B 0.0
C2B C1B C6B C5B 0.0
N1A Lu1A O1Z C57Z -130.1(15)
N3A Lu1A O1Z C57Z 50.3(15)
O1A Lu1A O1Z C57Z -97(5)
N2A Lu1A O1Z C57Z 53(6)
C47A Lu1A O1Z C57Z 128.1(15)
C26A Lu1A O1Z C57Z -53.8(15)
P2A Lu1A O1Z C57Z 74.5(15)
P1A Lu1A O1Z C57Z -105.2(15)
N1A Lu1A O1Z C60Z 51.5(16)
N3A Lu1A O1Z C60Z -128.2(15)
O1A Lu1A O1Z C60Z 85(4)
N2A Lu1A O1Z C60Z -125(5)
C47A Lu1A O1Z C60Z -50.4(15)
C26A Lu1A O1Z C60Z 127.7(15)
P2A Lu1A O1Z C60Z -104.0(15)
P1A Lu1A O1Z C60Z 76.3(16)
C60Z O1Z C57Z C58Z 3(2)
Lu1A O1Z C57Z C58Z -176.2(12)
O1Z C57Z C58Z C59Z -9(2)
C57Z C58Z C59Z C60Z 12(3)
C57Z O1Z C60Z C59Z 5(2)
Lu1A O1Z C60Z C59Z -176.7(12)
C58Z C59Z C60Z O1Z -11(3)
N3 Lu1 O1Y C60Y 47.2(13)
N1 Lu1 O1Y C60Y -127.2(13)
O1 Lu1 O1Y C60Y 93(3)
N2 Lu1 O1Y C60Y -118(2)
C47 Lu1 O1Y C60Y -27.8(13)
C26 Lu1 O1Y C60Y 155.7(13)
P2 Lu1 O1Y C60Y 21.3(14)
P1 Lu1 O1Y C60Y -151.1(12)
N3 Lu1 O1Y C57Y -130.9(15)
N1 Lu1 O1Y C57Y 54.8(15)
O1 Lu1 O1Y C57Y -85(3)
N2 Lu1 O1Y C57Y 64(3)
C47 Lu1 O1Y C57Y 154.1(15)
C26 Lu1 O1Y C57Y -22.3(15)
P2 Lu1 O1Y C57Y -156.8(14)
P1 Lu1 O1Y C57Y 30.8(16)
C60Y O1Y C57Y C58Y 30.7(19)
Lu1 O1Y C57Y C58Y -151.0(10)
O1Y C57Y C58Y C59Y -45.8(19)
C57Y C58Y C59Y C60Y 45(2)
C57Y O1Y C60Y C59Y -4.0(19)
Lu1 O1Y C60Y C59Y 177.7(12)
C58Y C59Y C60Y O1Y -26.6(18)
C6W C1W C2W C3W 0.0
C1W C2W C3W C4W 0.0
C2W C3W C4W C5W 0.0
C3W C4W C5W C6W 0.0
C4W C5W C6W C1W 0.0
C2W C1W C6W C5W 0.0
C6V C1V C2V C3V -0.9
C1V C2V C3V C4V 2.3
C2V C3V C4V C5V -3.7
C3V C4V C5V C6V 3.5
C2V C1V C6V C5V 0.8
C4V C5V C6V C1V -2.1
